data_7034163
loop_
_publ_author_name
'Heindl, Claudia'
'Kuntz, Andrea'
'Peresypkina, Eugenia V.'
'Virovets, Alexander V.'
'Zabel, Manfred'
'L\"udeker, David'
'Brunklaus, Gunther'
'Scheer, Manfred'

_publ_section_title
;
 Unexpected fragmentations of triphosphaferrocene - formation of
 supramolecular assemblies containing the (1,2,4-P3C2Mes2)(-) ligand.
;
_journal_issue 14
_journal_name_full 'Dalton transactions (Cambridge, England : 2003)'
_journal_page_first 6502
_journal_page_last 6509
_journal_paper_doi 10.1039/c5dt00303b
_journal_volume 44
_journal_year 2015
_chemical_formula_structural '[{Cu5Br(CH3CN)5(P3C20H22)4Cu(MeCN)2CuBr2}2Cu(CH3CN)2] CuBr2 *2(CH3CN)'
_chemical_formula_sum 'C196 H230 Br8 Cu16 N18 P24'
_chemical_formula_weight 5237.17
_chemical_name_systematic
;
 ?
;
_space_group_crystal_system monoclinic
_space_group_IT_number 7
_space_group_name_Hall 'P -2yc'
_space_group_name_H-M_alt 'P 1 c 1'
_symmetry_space_group_name_Hall 'P -2yc'
_symmetry_space_group_name_H-M 'P 1 c 1'
_atom_sites_solution_hydrogens geom
_audit_creation_method SHELXL-2014
_audit_update_record
;
2015-01-15 deposited with the CCDC.
2015-02-24 downloaded from the CCDC.
;
_cell_angle_alpha 90
_cell_angle_beta 102.911(2)
_cell_angle_gamma 90
_cell_formula_units_Z 2
_cell_length_a 26.6111(4)
_cell_length_b 20.1860(2)
_cell_length_c 23.5404(3)
_cell_measurement_reflns_used 36954
_cell_measurement_temperature 123(2)
_cell_measurement_theta_max 73.1220
_cell_measurement_theta_min 3.1120
_cell_volume 12325.5(3)
_computing_cell_refinement
;
CrysAlisPro, Agilent Technologies,
Version 1.171.37.31d (release 11-02-2014 CrysAlis171 .NET)
(compiled Feb 11 2014,18:09:27)
;
_computing_data_collection
;
CrysAlisPro, Agilent Technologies,
Version 1.171.37.31d (release 11-02-2014 CrysAlis171 .NET)
(compiled Feb 11 2014,18:09:27)
;
_computing_data_reduction
;
CrysAlisPro, Agilent Technologies,
Version 1.171.37.31d (release 11-02-2014 CrysAlis171 .NET)
(compiled Feb 11 2014,18:09:27)
;
_computing_structure_refinement 'SHELXL-2014 (Sheldrick, 2014)'
_computing_structure_solution 'SHELXS-2014 (Sheldrick, 2014)'
_diffrn_ambient_temperature 123(2)
_diffrn_detector_area_resol_mean 4.1818
_diffrn_measured_fraction_theta_full 0.999
_diffrn_measured_fraction_theta_max 0.977
_diffrn_measurement_device_type 'Supernova, TitanS2'
_diffrn_measurement_method '\w scans'
_diffrn_radiation_monochromator mirror
_diffrn_radiation_type CuK\a
_diffrn_radiation_wavelength 1.54178
_diffrn_reflns_av_R_equivalents 0.0318
_diffrn_reflns_av_unetI/netI 0.0394
_diffrn_reflns_Laue_measured_fraction_full 0.999
_diffrn_reflns_Laue_measured_fraction_max 0.977
_diffrn_reflns_limit_h_max 32
_diffrn_reflns_limit_h_min -25
_diffrn_reflns_limit_k_max 24
_diffrn_reflns_limit_k_min -24
_diffrn_reflns_limit_l_max 29
_diffrn_reflns_limit_l_min -26
_diffrn_reflns_number 80558
_diffrn_reflns_point_group_measured_fraction_full 0.999
_diffrn_reflns_point_group_measured_fraction_max 0.977
_diffrn_reflns_theta_full 67.500
_diffrn_reflns_theta_max 73.282
_diffrn_reflns_theta_min 2.774
_diffrn_source 'Supernova Cu'
_exptl_absorpt_coefficient_mu 4.802
_exptl_absorpt_correction_T_max 0.833
_exptl_absorpt_correction_T_min 0.415
_exptl_absorpt_correction_type gaussian
_exptl_absorpt_process_details
;
CrysAlisPro, Agilent Technologies,
Version 1.171.37.31d (release 11-02-2014 CrysAlis171 .NET)
(compiled Feb 11 2014,18:09:27)
Numerical absorption correction based on gaussian integration over
            a multifaceted crystal model
Empirical absorption correction using spherical harmonics,
 implemented in SCALE3 ABSPACK scaling algorithm.
;
_exptl_crystal_colour orange
_exptl_crystal_density_diffrn 1.411
_exptl_crystal_description prism
_exptl_crystal_F_000 5272
_exptl_crystal_size_max 0.2506
_exptl_crystal_size_mid 0.1262
_exptl_crystal_size_min 0.0391
_refine_diff_density_max 1.230
_refine_diff_density_min -0.668
_refine_diff_density_rms 0.132
_refine_ls_abs_structure_details
;
 Refined as an inversion twin.
;
_refine_ls_abs_structure_Flack 0.34(2)
_refine_ls_extinction_method none
_refine_ls_goodness_of_fit_ref 1.021
_refine_ls_hydrogen_treatment constr
_refine_ls_matrix_type full
_refine_ls_number_parameters 2350
_refine_ls_number_reflns 38117
_refine_ls_number_restraints 82
_refine_ls_restrained_S_all 1.025
_refine_ls_R_factor_all 0.0640
_refine_ls_R_factor_gt 0.0589
_refine_ls_shift/su_max 0.001
_refine_ls_shift/su_mean 0.000
_refine_ls_structure_factor_coef Fsqd
_refine_ls_weighting_details 'w=1/[\s^2^(Fo^2^)+(0.1188P)^2^] where P=(Fo^2^+2Fc^2^)/3'
_refine_ls_weighting_scheme calc
_refine_ls_wR_factor_gt 0.1554
_refine_ls_wR_factor_ref 0.1584
_reflns_Friedel_coverage 0.999
_reflns_Friedel_fraction_full 0.999
_reflns_Friedel_fraction_max 0.977
_reflns_number_gt 33313
_reflns_number_total 38117
_reflns_threshold_expression 'I > 2\s(I)'
_cod_data_source_file c5dt00303b2.cif
_cod_data_source_block compound5
_cod_depositor_comments 'Adding full bibliography for 7034160--7034167.cif.'
_cod_database_code 7034163
_shelx_space_group_comment
;
The symmetry employed for this shelxl refinement is uniquely defined
by the following loop, which should always be used as a source of
symmetry information in preference to the above space-group names.
They are only intended as comments.
;
_shelxl_version_number 2014-3

loop_
_space_group_symop_operation_xyz
'x, y, z'
'x, -y, z+1/2'

loop_
_atom_site_label
_atom_site_type_symbol
_atom_site_fract_x
_atom_site_fract_y
_atom_site_fract_z
_atom_site_U_iso_or_equiv
_atom_site_adp_type
_atom_site_occupancy
_atom_site_site_symmetry_order
_atom_site_calc_flag
_atom_site_refinement_flags_posn
_atom_site_refinement_flags_adp
_atom_site_refinement_flags_occupancy
_atom_site_disorder_assembly
_atom_site_disorder_group
Cu1A Cu 0.9872(2) 0.1824(4) 0.0030(3) 0.125(2) Uani 0.5 1 d . . P . .
Cu2A Cu 0.9868(2) 0.3402(4) -0.0004(4) 0.131(2) Uani 0.5 1 d . . P . .
Br1A Br 0.98306(11) 0.2665(2) 0.06417(12) 0.1629(14) Uani 1 1 d . . . . .
Br2A Br 0.9908(3) 0.0976(3) -0.0562(4) 0.187(3) Uani 0.5 1 d . . P . .
Br3A Br 0.9960(3) 0.4032(4) -0.0746(5) 0.251(6) Uani 0.5 1 d . . P . .
Br2 Br 0.72700(8) -0.13472(8) 0.16258(8) 0.0952(5) Uani 1 1 d . . . . .
Br5 Br 0.56128(4) 0.28395(6) 0.23150(5) 0.0534(2) Uani 1 1 d . . . . .
Br6 Br 1.41154(4) 0.21598(6) 0.43070(4) 0.0518(2) Uani 1 1 d . . . . .
Cu21 Cu 0.67956(8) -0.03554(8) 0.14856(8) 0.0518(4) Uani 0.85 1 d . . P A 1
Br11 Br 0.59851(6) -0.03338(7) 0.07936(7) 0.0622(3) Uani 0.85 1 d . . P A 1
Cu22 Cu 0.7601(5) -0.0411(6) 0.2125(6) 0.070(3) Uiso 0.15 1 d . . P A 2
Br12 Br 0.8424(5) -0.0601(6) 0.2673(6) 0.094(3) Uiso 0.15 1 d . . P A 2
Cu3A Cu 0.63273(5) 0.24139(7) 0.18731(6) 0.0424(3) Uani 0.95 1 d . . P . .
Cu3B Cu 0.6222(8) 0.3787(9) 0.2819(9) 0.026(4) Uiso 0.05 1 d . . P . .
N31 N 0.5853(8) 0.4596(11) 0.2569(10) 0.058(6) Uani 0.5 1 d . . P . .
C31A C 0.5575(11) 0.4798(11) 0.2355(13) 0.105(17) Uani 0.5 1 d D . P . .
C31B C 0.5121(10) 0.5012(16) 0.1895(15) 0.093(11) Uani 0.5 1 d D . P . .
H31L H 0.4956 0.5393 0.2035 0.140 Uiso 0.5 1 calc R U P . .
H31M H 0.4874 0.4646 0.1804 0.140 Uiso 0.5 1 calc R U P . .
H31N H 0.5237 0.5137 0.1542 0.140 Uiso 0.5 1 calc DR U P . .
Cu4 Cu 0.62886(5) 0.23802(6) 0.30787(6) 0.0406(3) Uani 1 1 d . . . . .
Cu5 Cu 0.72015(5) 0.21294(6) 0.36164(6) 0.0397(3) Uani 1 1 d . . . . .
Cu7 Cu 0.77190(5) 0.39685(7) 0.27966(6) 0.0437(3) Uani 1 1 d . . . . .
Cu8 Cu 0.77069(5) 0.29786(7) 0.20461(6) 0.0450(3) Uani 1 1 d . . . . .
Cu9 Cu 0.63846(6) 0.51308(8) 0.00300(7) 0.0545(3) Uani 1 1 d . . . . .
Cu10 Cu 0.98891(5) 0.24994(8) 0.44997(6) 0.0475(3) Uani 1 1 d . . . . .
Cu11 Cu 1.20053(5) 0.20428(6) 0.30135(5) 0.0366(2) Uani 1 1 d . . . . .
Cu12 Cu 1.34071(5) 0.26108(6) 0.35019(5) 0.0370(2) Uani 1 1 d . . . . .
Cu13 Cu 1.34582(4) 0.26570(6) 0.47328(5) 0.0350(2) Uani 1 1 d . . . . .
Cu14 Cu 1.25549(4) 0.29467(5) 0.48328(5) 0.0339(2) Uani 1 1 d . . . . .
Cu15 Cu 1.33258(5) -0.02707(7) 0.17713(6) 0.0461(3) Uani 1 1 d . . . . .
Cu16 Cu 1.29136(7) 0.53849(7) 0.28760(7) 0.0493(3) Uani 0.95 1 d . . P B 1
Br4A Br 1.37178(5) 0.53444(7) 0.25940(6) 0.0677(3) Uani 0.95 1 d . . P B 1
Cu17 Cu 1.2142(8) 0.5459(10) 0.3145(9) 0.030(4) Uiso 0.05 1 d . . P B 2
Br4B Br 1.1316(9) 0.5720(11) 0.3311(10) 0.058(5) Uiso 0.05 1 d . . P B 2
Br3 Br 1.24553(8) 0.63846(7) 0.28258(7) 0.0907(5) Uani 1 1 d . . . . .
Cu18 Cu 1.20128(5) 0.10957(6) 0.37983(5) 0.0364(2) Uani 1 1 d . . . . .
P11 P 0.71650(10) 0.40087(13) 0.19016(11) 0.0490(5) Uani 1 1 d . . . . .
P12 P 0.66139(9) 0.33389(13) 0.14919(12) 0.0486(5) Uani 1 1 d . . . . .
P13 P 0.67767(10) 0.43945(13) 0.06814(12) 0.0508(5) Uani 1 1 d . . . . .
P21 P 0.80068(8) 0.23592(12) 0.35520(11) 0.0452(5) Uani 1 1 d . . . . .
P22 P 0.82393(9) 0.30128(13) 0.29745(11) 0.0460(5) Uani 1 1 d . . . . .
P23 P 0.91396(8) 0.25185(13) 0.38461(11) 0.0468(5) Uani 1 1 d . . . . .
P31 P 0.72327(10) 0.39520(11) 0.34746(11) 0.0461(5) Uani 1 1 d . . . . .
P32 P 0.67820(9) 0.31699(11) 0.36718(10) 0.0399(4) Uani 1 1 d . . . . .
P33 P 0.68332(10) 0.42700(11) 0.45173(11) 0.0474(5) Uani 1 1 d . . . . .
P41 P 0.72560(9) 0.20095(11) 0.20665(11) 0.0415(5) Uani 1 1 d . . . . .
P42 P 0.68166(8) 0.17137(10) 0.26621(10) 0.0378(4) Uani 1 1 d . . . . .
P43 P 0.70117(11) 0.05768(12) 0.19424(13) 0.0543(6) Uani 1 1 d . . . . .
P51 P 1.14936(8) 0.20634(11) 0.36895(10) 0.0393(4) Uani 1 1 d . . . . .
P52 P 1.17414(8) 0.27122(11) 0.43814(10) 0.0379(4) Uani 1 1 d . . . . .
P53 P 1.06173(8) 0.24960(12) 0.41800(10) 0.0419(5) Uani 1 1 d . . . . .
P61 P 1.24773(8) 0.30007(9) 0.32338(9) 0.0342(4) Uani 1 1 d . . . . .
P62 P 1.29185(8) 0.33180(9) 0.40440(9) 0.0328(4) Uani 1 1 d . . . . .
P63 P 1.27167(10) 0.44327(10) 0.32030(10) 0.0451(5) Uani 1 1 d . . . . .
P71 P 1.25595(8) 0.10243(10) 0.31792(9) 0.0368(4) Uani 1 1 d . . . . .
P72 P 1.31056(8) 0.16782(10) 0.29900(9) 0.0365(4) Uani 1 1 d . . . . .
P73 P 1.29520(9) 0.05326(10) 0.21829(10) 0.0399(4) Uani 1 1 d . . . . .
P81 P 1.29630(8) 0.19045(10) 0.51198(9) 0.0363(4) Uani 1 1 d . . . . .
P82 P 1.25066(9) 0.11210(10) 0.47168(9) 0.0374(4) Uani 1 1 d . . . . .
P83 P 1.29306(9) 0.08240(10) 0.59643(9) 0.0382(4) Uani 1 1 d . . . . .
C11 C 0.7185(4) 0.4570(6) 0.1354(5) 0.053(2) Uani 1 1 d . . . . .
C12 C 0.6466(4) 0.3662(5) 0.0804(5) 0.055(2) Uani 1 1 d . . . . .
C21 C 0.8582(4) 0.2186(5) 0.3996(4) 0.0452(19) Uani 1 1 d . . . . .
C22 C 0.8909(4) 0.3013(5) 0.3244(5) 0.048(2) Uani 1 1 d . . . . .
C31 C 0.7199(4) 0.4512(5) 0.4017(4) 0.048(2) Uani 1 1 d . . . . .
C32 C 0.6613(3) 0.3491(5) 0.4295(4) 0.0423(18) Uani 1 1 d . . . . .
C41 C 0.7316(4) 0.1264(5) 0.1731(4) 0.048(2) Uani 1 1 d . . . . .
C42 C 0.6737(4) 0.0862(5) 0.2495(5) 0.047(2) Uani 1 1 d . . . . .
C51 C 1.0831(3) 0.2025(5) 0.3667(4) 0.0436(19) Uani 1 1 d . . . . .
C52 C 1.1173(3) 0.2863(4) 0.4591(4) 0.0402(17) Uani 1 1 d . . . . .
C61 C 1.2426(3) 0.3727(4) 0.2853(4) 0.0426(18) Uani 1 1 d . . . . .
C62 C 1.2986(4) 0.4164(4) 0.3893(4) 0.0410(18) Uani 1 1 d . . . . .
C71 C 1.2542(4) 0.0413(4) 0.2647(4) 0.0411(18) Uani 1 1 d . . . . .
C72 C 1.3251(4) 0.1291(4) 0.2396(4) 0.0421(18) Uani 1 1 d . . . . .
C81 C 1.3152(3) 0.1598(4) 0.5827(3) 0.0361(16) Uani 1 1 d . . . . .
C82 C 1.2561(3) 0.0572(4) 0.5291(3) 0.0355(16) Uani 1 1 d . . . . .
C111 C 0.7475(5) 0.5189(6) 0.1449(5) 0.056(2) Uani 1 1 d . . . . .
C112 C 0.7934(5) 0.5290(6) 0.1262(5) 0.062(3) Uani 1 1 d . . . . .
C113 C 0.8198(6) 0.5876(6) 0.1363(5) 0.072(3) Uani 1 1 d . . . . .
H11A H 0.8516 0.5928 0.1248 0.087 Uiso 1 1 calc R U . . .
C114 C 0.7991(6) 0.6416(6) 0.1644(6) 0.074(4) Uani 1 1 d . . . . .
C115 C 0.7544(6) 0.6332(7) 0.1824(6) 0.076(4) Uani 1 1 d . . . . .
H11B H 0.7408 0.6686 0.2009 0.092 Uiso 1 1 calc R U . . .
C116 C 0.7286(6) 0.5730(6) 0.1736(6) 0.069(3) Uani 1 1 d . . . . .
C117 C 0.6803(8) 0.5644(8) 0.1971(10) 0.111(7) Uani 1 1 d . . . . .
H11C H 0.6866 0.5812 0.2371 0.167 Uiso 1 1 calc R U . . .
H11D H 0.6712 0.5173 0.1967 0.167 Uiso 1 1 calc R U . . .
H11E H 0.6518 0.5892 0.1726 0.167 Uiso 1 1 calc R U . . .
C118 C 0.8150(6) 0.4737(7) 0.0984(7) 0.084(4) Uani 1 1 d . . . . .
H11F H 0.8422 0.4903 0.0803 0.125 Uiso 1 1 calc R U . . .
H11G H 0.7876 0.4535 0.0686 0.125 Uiso 1 1 calc R U . . .
H11H H 0.8294 0.4404 0.1279 0.125 Uiso 1 1 calc R U . . .
C119 C 0.8295(9) 0.7073(8) 0.1778(8) 0.100(6) Uani 1 1 d . . . . .
H11I H 0.8276 0.7229 0.2167 0.151 Uiso 1 1 calc R U . . .
H11J H 0.8144 0.7407 0.1488 0.151 Uiso 1 1 calc R U . . .
H11K H 0.8656 0.6998 0.1765 0.151 Uiso 1 1 calc R U . . .
C121 C 0.6087(4) 0.3356(5) 0.0336(5) 0.057(2) Uani 1 1 d . . . . .
C122 C 0.5550(5) 0.3421(7) 0.0307(6) 0.068(3) Uani 1 1 d . . . . .
C123 C 0.5197(7) 0.3126(8) -0.0120(7) 0.083(4) Uiso 1 1 d . . . . .
H12A H 0.4839 0.3169 -0.0131 0.100 Uiso 1 1 calc R U . . .
C124 C 0.5358(7) 0.2767(8) -0.0535(8) 0.097(6) Uani 1 1 d . . . . .
C125 C 0.5884(7) 0.2704(7) -0.0546(7) 0.084(4) Uani 1 1 d . . . . .
H12B H 0.5988 0.2471 -0.0851 0.101 Uiso 1 1 calc R U . . .
C126 C 0.6243(6) 0.2992(6) -0.0101(6) 0.068(3) Uani 1 1 d . . . . .
C127 C 0.5380(5) 0.3849(8) 0.0747(7) 0.084(4) Uani 1 1 d . U . . .
H12C H 0.5021 0.3984 0.0597 0.126 Uiso 1 1 calc R U . . .
H12D H 0.5599 0.4243 0.0822 0.126 Uiso 1 1 calc R U . . .
H12E H 0.5407 0.3600 0.1111 0.126 Uiso 1 1 calc R U . . .
C128 C 0.4956(10) 0.2377(11) -0.1021(10) 0.135(10) Uani 1 1 d . U . . .
H12F H 0.4650 0.2652 -0.1159 0.203 Uiso 1 1 calc R U . . .
H12G H 0.4857 0.1965 -0.0856 0.203 Uiso 1 1 calc R U . . .
H12H H 0.5115 0.2275 -0.1349 0.203 Uiso 1 1 calc R U . . .
C129 C 0.6821(6) 0.2929(6) -0.0107(7) 0.078(4) Uani 1 1 d . . . . .
H12I H 0.6857 0.2684 -0.0455 0.117 Uiso 1 1 calc R U . . .
H12J H 0.7001 0.2691 0.0243 0.117 Uiso 1 1 calc R U . . .
H12K H 0.6971 0.3372 -0.0112 0.117 Uiso 1 1 calc R U . . .
C211 C 0.8589(3) 0.1744(5) 0.4520(4) 0.046(2) Uani 1 1 d . . . . .
C212 C 0.8504(4) 0.2042(5) 0.5023(5) 0.050(2) Uani 1 1 d . . . . .
C213 C 0.8460(4) 0.1627(6) 0.5491(5) 0.060(3) Uani 1 1 d . . . . .
H21A H 0.8407 0.1822 0.5840 0.071 Uiso 1 1 calc R U . . .
C214 C 0.8491(5) 0.0933(6) 0.5459(6) 0.072(3) Uani 1 1 d . . . . .
C215 C 0.8589(5) 0.0668(5) 0.4956(6) 0.065(3) Uani 1 1 d . . . . .
H21B H 0.8625 0.0201 0.4934 0.078 Uiso 1 1 calc R U . . .
C216 C 0.8639(4) 0.1044(5) 0.4484(6) 0.059(3) Uani 1 1 d . . . . .
C217 C 0.8451(5) 0.2790(6) 0.5066(6) 0.062(3) Uani 1 1 d . . . . .
H21C H 0.8483 0.2916 0.5475 0.093 Uiso 1 1 calc R U . . .
H21D H 0.8113 0.2929 0.4837 0.093 Uiso 1 1 calc R U . . .
H21E H 0.8723 0.3008 0.4913 0.093 Uiso 1 1 calc R U . . .
C218 C 0.8420(8) 0.0513(9) 0.5972(8) 0.100(5) Uani 1 1 d . . . . .
H21F H 0.8500 0.0049 0.5905 0.151 Uiso 1 1 calc R U . . .
H21G H 0.8063 0.0548 0.6013 0.151 Uiso 1 1 calc R U . . .
H21H H 0.8653 0.0671 0.6330 0.151 Uiso 1 1 calc R U . . .
C219 C 0.8733(5) 0.0733(6) 0.3936(6) 0.070(3) Uani 1 1 d . . . . .
H21I H 0.8836 0.0270 0.4013 0.105 Uiso 1 1 calc R U . . .
H21J H 0.9008 0.0975 0.3810 0.105 Uiso 1 1 calc R U . . .
H21K H 0.8417 0.0753 0.3630 0.105 Uiso 1 1 calc R U . . .
C221 C 0.9230(4) 0.3459(6) 0.2958(5) 0.058(3) Uani 1 1 d . . . . .
C222 C 0.9324(4) 0.3265(7) 0.2420(5) 0.062(3) Uani 1 1 d . . . . .
C223 C 0.9583(5) 0.3727(9) 0.2126(7) 0.084(5) Uani 1 1 d . . . . .
H22A H 0.9641 0.3610 0.1755 0.101 Uiso 1 1 calc R U . . .
C224 C 0.9748(6) 0.4315(8) 0.2351(9) 0.095(6) Uani 1 1 d . . . . .
C225 C 0.9684(5) 0.4478(9) 0.2908(8) 0.089(5) Uani 1 1 d . . . . .
H22B H 0.9822 0.4881 0.3085 0.107 Uiso 1 1 calc R U . . .
C226 C 0.9414(4) 0.4048(6) 0.3212(6) 0.065(3) Uani 1 1 d . . . . .
C227 C 0.9335(6) 0.4264(7) 0.3781(7) 0.082(4) Uani 1 1 d . . . . .
H22C H 0.8991 0.4129 0.3821 0.124 Uiso 1 1 calc R U . . .
H22D H 0.9365 0.4747 0.3810 0.124 Uiso 1 1 calc R U . . .
H22E H 0.9596 0.4060 0.4092 0.124 Uiso 1 1 calc R U . . .
C228 C 1.0040(8) 0.4860(10) 0.2080(10) 0.114(6) Uani 1 1 d . U . . .
H22F H 1.0145 0.4680 0.1738 0.170 Uiso 1 1 calc R U . . .
H22G H 1.0346 0.5002 0.2369 0.170 Uiso 1 1 calc R U . . .
H22H H 0.9812 0.5241 0.1963 0.170 Uiso 1 1 calc R U . . .
C229 C 0.9192(5) 0.2614(8) 0.2174(6) 0.080(4) Uani 1 1 d . . . . .
H22I H 0.9325 0.2563 0.1821 0.120 Uiso 1 1 calc R U . . .
H22J H 0.8817 0.2562 0.2077 0.120 Uiso 1 1 calc R U . . .
H22K H 0.9346 0.2275 0.2459 0.120 Uiso 1 1 calc R U . . .
C311 C 0.7517(5) 0.5127(5) 0.4066(5) 0.054(2) Uani 1 1 d . . . . .
C312 C 0.8041(5) 0.5091(6) 0.4319(5) 0.061(3) Uani 1 1 d . . . . .
C313 C 0.8354(6) 0.5647(6) 0.4310(6) 0.069(3) Uani 1 1 d . . . . .
H31A H 0.8713 0.5621 0.4478 0.083 Uiso 1 1 calc R U . . .
C314 C 0.8145(7) 0.6240(6) 0.4058(7) 0.082(4) Uani 1 1 d . . . . .
C315 C 0.7617(6) 0.6269(6) 0.3852(6) 0.073(4) Uani 1 1 d . . . . .
H31B H 0.7469 0.6680 0.3706 0.087 Uiso 1 1 calc R U . . .
C316 C 0.7290(6) 0.5732(6) 0.3846(5) 0.069(3) Uani 1 1 d . . . . .
C317 C 0.8287(5) 0.4435(6) 0.4588(6) 0.064(3) Uani 1 1 d . . . . .
H31C H 0.8634 0.4524 0.4822 0.095 Uiso 1 1 calc R U . . .
H31D H 0.8309 0.4123 0.4276 0.095 Uiso 1 1 calc R U . . .
H31E H 0.8075 0.4244 0.4837 0.095 Uiso 1 1 calc R U . . .
C318 C 0.6720(7) 0.5795(6) 0.3588(7) 0.083(4) Uani 1 1 d . . . . .
H31F H 0.6613 0.5452 0.3290 0.125 Uiso 1 1 calc R U . . .
H31G H 0.6646 0.6233 0.3411 0.125 Uiso 1 1 calc R U . . .
H31H H 0.6529 0.5739 0.3896 0.125 Uiso 1 1 calc R U . . .
C319 C 0.8512(8) 0.6833(8) 0.4055(8) 0.097(5) Uani 1 1 d . U . . .
H31I H 0.8327 0.7189 0.3812 0.146 Uiso 1 1 calc R U . . .
H31J H 0.8806 0.6691 0.3898 0.146 Uiso 1 1 calc R U . . .
H31K H 0.8637 0.6996 0.4454 0.146 Uiso 1 1 calc R U . . .
C321 C 0.6294(4) 0.3105(4) 0.4623(4) 0.0420(17) Uiso 1 1 d . . . . .
C322 C 0.6540(4) 0.2751(4) 0.5123(4) 0.0450(18) Uiso 1 1 d . . . . .
C323 C 0.6240(4) 0.2406(5) 0.5430(5) 0.057(2) Uiso 1 1 d . . . . .
H32A H 0.6402 0.2150 0.5759 0.068 Uiso 1 1 calc R U . . .
C324 C 0.5698(5) 0.2428(6) 0.5265(5) 0.059(2) Uiso 1 1 d . . . . .
C325 C 0.5467(4) 0.2787(5) 0.4783(5) 0.051(2) Uiso 1 1 d . . . . .
H32B H 0.5101 0.2800 0.4670 0.061 Uiso 1 1 calc R U . . .
C326 C 0.5756(4) 0.3133(5) 0.4454(4) 0.049(2) Uiso 1 1 d . . . . .
C327 C 0.7121(4) 0.2745(5) 0.5320(5) 0.052(2) Uiso 1 1 d . . . . .
H32C H 0.7225 0.2410 0.5625 0.078 Uiso 1 1 calc R U . . .
H32D H 0.7241 0.3182 0.5474 0.078 Uiso 1 1 calc R U . . .
H32E H 0.7273 0.2638 0.4988 0.078 Uiso 1 1 calc R U . . .
C328 C 0.5384(5) 0.2039(6) 0.5612(6) 0.069(3) Uiso 1 1 d . . . . .
H32F H 0.5193 0.1688 0.5368 0.104 Uiso 1 1 calc R U . . .
H32G H 0.5140 0.2336 0.5741 0.104 Uiso 1 1 calc R U . . .
H32H H 0.5614 0.1841 0.5953 0.104 Uiso 1 1 calc R U . . .
C329 C 0.5475(4) 0.3511(5) 0.3920(5) 0.055(2) Uiso 1 1 d . . . . .
H32I H 0.5103 0.3466 0.3880 0.083 Uiso 1 1 calc R U . . .
H32J H 0.5572 0.3332 0.3573 0.083 Uiso 1 1 calc R U . . .
H32K H 0.5571 0.3981 0.3963 0.083 Uiso 1 1 calc R U . . .
C411 C 0.7656(5) 0.1246(5) 0.1297(5) 0.058(3) Uani 1 1 d . . . . .
C412 C 0.8200(6) 0.1216(6) 0.1522(7) 0.076(4) Uani 1 1 d . . . . .
C413 C 0.8507(6) 0.1243(8) 0.1107(9) 0.093(5) Uani 1 1 d . U . . .
H41A H 0.8871 0.1248 0.1244 0.112 Uiso 1 1 calc R U . . .
C414 C 0.8311(6) 0.1261(7) 0.0518(8) 0.084(5) Uani 1 1 d . . . . .
C415 C 0.7780(8) 0.1273(6) 0.0318(7) 0.093(6) Uani 1 1 d . . . . .
H41B H 0.7637 0.1290 -0.0089 0.112 Uiso 1 1 calc R U . . .
C416 C 0.7452(5) 0.1260(6) 0.0700(6) 0.066(3) Uani 1 1 d . . . . .
C417 C 0.8423(6) 0.1145(8) 0.2158(8) 0.090(4) Uani 1 1 d . . . . .
H41C H 0.8799 0.1171 0.2231 0.135 Uiso 1 1 calc R U . . .
H41D H 0.8323 0.0715 0.2292 0.135 Uiso 1 1 calc R U . . .
H41E H 0.8293 0.1501 0.2370 0.135 Uiso 1 1 calc R U . . .
C418 C 0.8696(7) 0.1317(9) 0.0131(8) 0.098(5) Uani 1 1 d . U . . .
H41F H 0.8540 0.1146 -0.0258 0.148 Uiso 1 1 calc R U . . .
H41G H 0.9005 0.1058 0.0300 0.148 Uiso 1 1 calc R U . . .
H41H H 0.8791 0.1782 0.0101 0.148 Uiso 1 1 calc R U . . .
C419 C 0.6881(6) 0.1287(7) 0.0460(5) 0.076(4) Uani 1 1 d . . . . .
H41I H 0.6711 0.0961 0.0662 0.114 Uiso 1 1 calc R U . . .
H41J H 0.6806 0.1185 0.0042 0.114 Uiso 1 1 calc R U . . .
H41K H 0.6754 0.1731 0.0519 0.114 Uiso 1 1 calc R U . . .
C421 C 0.6492(4) 0.0431(4) 0.2864(4) 0.047(2) Uani 1 1 d . . . . .
C422 C 0.6797(5) 0.0091(5) 0.3327(5) 0.055(2) Uani 1 1 d . . . . .
C423 C 0.6550(5) -0.0260(6) 0.3702(6) 0.067(3) Uani 1 1 d . . . . .
H42A H 0.6754 -0.0461 0.4041 0.081 Uiso 1 1 calc R U . . .
C424 C 0.6020(6) -0.0322(6) 0.3593(6) 0.069(3) Uani 1 1 d . . . . .
C425 C 0.5732(4) -0.0003(5) 0.3122(5) 0.056(2) Uani 1 1 d . . . . .
H42B H 0.5367 -0.0040 0.3046 0.067 Uiso 1 1 calc R U . . .
C426 C 0.5955(4) 0.0380(5) 0.2746(4) 0.048(2) Uani 1 1 d . . . . .
C427 C 0.7375(5) 0.0110(6) 0.3459(6) 0.066(3) Uani 1 1 d . . . . .
H42C H 0.7495 0.0030 0.3101 0.100 Uiso 1 1 calc R U . . .
H42D H 0.7513 -0.0232 0.3747 0.100 Uiso 1 1 calc R U . . .
H42E H 0.7495 0.0546 0.3616 0.100 Uiso 1 1 calc R U . . .
C428 C 0.5767(8) -0.0698(8) 0.4014(8) 0.099(5) Uani 1 1 d . . . . .
H42F H 0.5429 -0.0503 0.4010 0.148 Uiso 1 1 calc R U . . .
H42G H 0.5985 -0.0669 0.4408 0.148 Uiso 1 1 calc R U . . .
H42H H 0.5724 -0.1164 0.3895 0.148 Uiso 1 1 calc R U . . .
C429 C 0.5620(4) 0.0727(6) 0.2232(5) 0.060(3) Uani 1 1 d . . . . .
H42I H 0.5262 0.0583 0.2189 0.089 Uiso 1 1 calc R U . . .
H42J H 0.5738 0.0617 0.1877 0.089 Uiso 1 1 calc R U . . .
H42K H 0.5642 0.1207 0.2294 0.089 Uiso 1 1 calc R U . . .
C511 C 1.0495(4) 0.1616(6) 0.3207(5) 0.053(2) Uani 1 1 d . . . . .
C512 C 1.0303(4) 0.1002(6) 0.3349(6) 0.066(3) Uani 1 1 d . . . . .
C513 C 1.0051(5) 0.0589(8) 0.2914(8) 0.084(4) Uani 1 1 d . . . . .
H51A H 0.9921 0.0179 0.3018 0.100 Uiso 1 1 calc R U . . .
C514 C 0.9982(6) 0.0741(8) 0.2354(8) 0.086(4) Uani 1 1 d . U . . .
C515 C 1.0158(5) 0.1376(9) 0.2191(6) 0.090(5) Uani 1 1 d . . . . .
H51B H 1.0109 0.1493 0.1792 0.108 Uiso 1 1 calc R U . . .
C516 C 1.0401(4) 0.1815(8) 0.2625(5) 0.069(3) Uani 1 1 d . . . . .
C517 C 1.0370(5) 0.0783(7) 0.3978(7) 0.077(4) Uani 1 1 d . . . . .
H51C H 1.0358 0.0298 0.3995 0.115 Uiso 1 1 calc R U . . .
H51D H 1.0093 0.0970 0.4140 0.115 Uiso 1 1 calc R U . . .
H51E H 1.0704 0.0939 0.4204 0.115 Uiso 1 1 calc R U . . .
C518 C 0.9712(8) 0.0283(9) 0.1878(9) 0.111(6) Uani 1 1 d . U . . .
H51F H 0.9904 -0.0135 0.1900 0.166 Uiso 1 1 calc R U . . .
H51G H 0.9696 0.0490 0.1498 0.166 Uiso 1 1 calc R U . . .
H51H H 0.9362 0.0194 0.1926 0.166 Uiso 1 1 calc R U . . .
C519 C 1.0539(5) 0.2472(7) 0.2452(5) 0.068(3) Uani 1 1 d . . . . .
H51I H 1.0416 0.2524 0.2030 0.102 Uiso 1 1 calc R U . . .
H51J H 1.0915 0.2523 0.2556 0.102 Uiso 1 1 calc R U . . .
H51K H 1.0379 0.2809 0.2654 0.102 Uiso 1 1 calc R U . . .
C521 C 1.1177(3) 0.3272(4) 0.5111(4) 0.0385(17) Uani 1 1 d . . . . .
C522 C 1.1090(4) 0.3965(4) 0.5061(5) 0.048(2) Uani 1 1 d . . . . .
C523 C 1.1124(5) 0.4313(5) 0.5580(6) 0.067(3) Uani 1 1 d . . . . .
H52A H 1.1064 0.4777 0.5554 0.080 Uiso 1 1 calc R U . . .
C524 C 1.1237(5) 0.4039(6) 0.6122(6) 0.063(3) Uani 1 1 d . . . . .
C525 C 1.1329(5) 0.3377(6) 0.6155(5) 0.059(3) Uani 1 1 d . . . . .
H52B H 1.1416 0.3175 0.6529 0.070 Uiso 1 1 calc R U . . .
C526 C 1.1300(4) 0.2970(4) 0.5652(4) 0.045(2) Uani 1 1 d . . . . .
C527 C 1.0957(5) 0.4297(5) 0.4489(6) 0.065(3) Uani 1 1 d . . . . .
H52C H 1.0920 0.4774 0.4546 0.097 Uiso 1 1 calc R U . . .
H52D H 1.0631 0.4118 0.4262 0.097 Uiso 1 1 calc R U . . .
H52E H 1.1231 0.4219 0.4280 0.097 Uiso 1 1 calc R U . . .
C528 C 1.1279(7) 0.4450(8) 0.6674(7) 0.091(5) Uani 1 1 d . . . . .
H52F H 1.1531 0.4805 0.6682 0.136 Uiso 1 1 calc R U . . .
H52G H 1.1389 0.4165 0.7017 0.136 Uiso 1 1 calc R U . . .
H52H H 1.0942 0.4643 0.6678 0.136 Uiso 1 1 calc R U . . .
C529 C 1.1387(5) 0.2248(5) 0.5722(5) 0.055(2) Uani 1 1 d . . . . .
H52I H 1.1139 0.2013 0.5417 0.083 Uiso 1 1 calc R U . . .
H52J H 1.1339 0.2110 0.6105 0.083 Uiso 1 1 calc R U . . .
H52K H 1.1738 0.2142 0.5689 0.083 Uiso 1 1 calc R U . . .
C611 C 1.2109(4) 0.3747(4) 0.2232(4) 0.047(2) Uani 1 1 d . . . . .
C612 C 1.2333(5) 0.3670(5) 0.1757(4) 0.053(2) Uani 1 1 d . . . . .
C613 C 1.2041(5) 0.3652(5) 0.1202(5) 0.065(3) Uani 1 1 d . . . . .
H61A H 1.2205 0.3600 0.0885 0.078 Uiso 1 1 calc R U . . .
C614 C 1.1505(6) 0.3708(6) 0.1090(5) 0.075(4) Uani 1 1 d . . . . .
C615 C 1.1270(5) 0.3783(6) 0.1562(7) 0.075(4) Uani 1 1 d . . . . .
H61B H 1.0905 0.3812 0.1493 0.090 Uiso 1 1 calc R U . . .
C616 C 1.1570(5) 0.3815(6) 0.2147(6) 0.062(3) Uani 1 1 d . . . . .
C617 C 1.2901(5) 0.3601(7) 0.1849(5) 0.064(3) Uani 1 1 d . . . . .
H61C H 1.2992 0.3517 0.1475 0.096 Uiso 1 1 calc R U . . .
H61D H 1.3018 0.3231 0.2115 0.096 Uiso 1 1 calc R U . . .
H61E H 1.3067 0.4011 0.2019 0.096 Uiso 1 1 calc R U . . .
C618 C 1.1151(7) 0.3680(8) 0.0484(7) 0.094(5) Uani 1 1 d . U . . .
H61F H 1.0804 0.3545 0.0517 0.141 Uiso 1 1 calc R U . . .
H61G H 1.1286 0.3358 0.0245 0.141 Uiso 1 1 calc R U . . .
H61H H 1.1134 0.4118 0.0302 0.141 Uiso 1 1 calc R U . . .
C619 C 1.1312(5) 0.3931(8) 0.2644(7) 0.080(4) Uani 1 1 d . . . . .
H61I H 1.1415 0.3585 0.2938 0.120 Uiso 1 1 calc R U . . .
H61J H 1.0937 0.3921 0.2499 0.120 Uiso 1 1 calc R U . . .
H61K H 1.1414 0.4365 0.2819 0.120 Uiso 1 1 calc R U . . .
C621 C 1.3224(4) 0.4621(4) 0.4379(4) 0.0425(19) Uani 1 1 d . . . . .
C622 C 1.3761(4) 0.4695(4) 0.4548(4) 0.0412(18) Uani 1 1 d . . . . .
C623 C 1.3967(4) 0.5108(5) 0.5021(5) 0.053(2) Uani 1 1 d . . . . .
H62A H 1.4330 0.5167 0.5133 0.063 Uiso 1 1 calc R U . . .
C624 C 1.3654(5) 0.5432(5) 0.5329(6) 0.063(3) Uani 1 1 d . . . . .
C625 C 1.3124(5) 0.5355(5) 0.5157(6) 0.060(3) Uani 1 1 d . . . . .
H62B H 1.2907 0.5574 0.5369 0.072 Uiso 1 1 calc R U . . .
C626 C 1.2900(4) 0.4960(4) 0.4677(5) 0.050(2) Uani 1 1 d . . . . .
C627 C 1.4115(4) 0.4352(5) 0.4235(4) 0.049(2) Uani 1 1 d . . . . .
H62C H 1.4473 0.4465 0.4418 0.073 Uiso 1 1 calc R U . . .
H62D H 1.4038 0.4493 0.3827 0.073 Uiso 1 1 calc R U . . .
H62E H 1.4067 0.3872 0.4254 0.073 Uiso 1 1 calc R U . . .
C628 C 1.3882(7) 0.5830(8) 0.5865(8) 0.101(6) Uani 1 1 d . . . . .
H62F H 1.3746 0.5667 0.6194 0.152 Uiso 1 1 calc R U . . .
H62G H 1.3790 0.6297 0.5795 0.152 Uiso 1 1 calc R U . . .
H62H H 1.4258 0.5783 0.5956 0.152 Uiso 1 1 calc R U . . .
C629 C 1.2324(4) 0.4911(5) 0.4497(5) 0.057(2) Uani 1 1 d . . . . .
H62I H 1.2224 0.4446 0.4422 0.086 Uiso 1 1 calc R U . . .
H62J H 1.2200 0.5171 0.4141 0.086 Uiso 1 1 calc R U . . .
H62K H 1.2171 0.5083 0.4809 0.086 Uiso 1 1 calc R U . . .
C711 C 1.2247(4) -0.0214(4) 0.2621(4) 0.0428(19) Uani 1 1 d . . . . .
C712 C 1.2390(4) -0.0714(5) 0.3046(5) 0.053(2) Uani 1 1 d . . . . .
C713 C 1.2137(5) -0.1305(5) 0.2996(5) 0.062(3) Uani 1 1 d . . . . .
H71A H 1.2249 -0.1645 0.3274 0.074 Uiso 1 1 calc R U . . .
C714 C 1.1715(5) -0.1411(5) 0.2540(6) 0.062(3) Uani 1 1 d . . . . .
C715 C 1.1555(5) -0.0934(5) 0.2146(5) 0.059(3) Uani 1 1 d . . . . .
H71B H 1.1260 -0.1015 0.1843 0.071 Uiso 1 1 calc R U . . .
C716 C 1.1811(4) -0.0302(5) 0.2165(4) 0.051(2) Uani 1 1 d . . . . .
C717 C 1.2846(5) -0.0604(6) 0.3561(6) 0.068(3) Uani 1 1 d . . . . .
H71C H 1.2956 -0.1030 0.3749 0.102 Uiso 1 1 calc R U . . .
H71D H 1.2743 -0.0306 0.3843 0.102 Uiso 1 1 calc R U . . .
H71E H 1.3133 -0.0407 0.3422 0.102 Uiso 1 1 calc R U . . .
C718 C 1.1423(8) -0.2080(6) 0.2489(7) 0.087(5) Uani 1 1 d . . . . .
H71F H 1.1115 -0.2055 0.2171 0.130 Uiso 1 1 calc R U . . .
H71G H 1.1321 -0.2173 0.2856 0.130 Uiso 1 1 calc R U . . .
H71H H 1.1649 -0.2435 0.2409 0.130 Uiso 1 1 calc R U . . .
C719 C 1.1619(5) 0.0227(6) 0.1746(6) 0.068(3) Uani 1 1 d . . . . .
H71I H 1.1661 0.0655 0.1947 0.102 Uiso 1 1 calc R U . . .
H71J H 1.1253 0.0152 0.1572 0.102 Uiso 1 1 calc R U . . .
H71K H 1.1815 0.0228 0.1440 0.102 Uiso 1 1 calc R U . . .
C721 C 1.3574(3) 0.1605(4) 0.2038(4) 0.0414(18) Uani 1 1 d . . . . .
C722 C 1.4106(4) 0.1619(4) 0.2213(4) 0.0457(19) Uani 1 1 d . . . . .
C723 C 1.4399(4) 0.1884(5) 0.1854(5) 0.052(2) Uani 1 1 d . . . . .
H72A H 1.4764 0.1887 0.1976 0.062 Uiso 1 1 calc R U . . .
C724 C 1.4157(5) 0.2149(5) 0.1307(5) 0.058(3) Uani 1 1 d . . . . .
C725 C 1.3629(4) 0.2145(5) 0.1141(4) 0.051(2) Uani 1 1 d . . . . .
H72B H 1.3467 0.2330 0.0774 0.061 Uiso 1 1 calc R U . . .
C726 C 1.3327(4) 0.1884(5) 0.1485(4) 0.0454(19) Uani 1 1 d . . . . .
C727 C 1.4379(4) 0.1332(6) 0.2792(5) 0.057(2) Uani 1 1 d . . . . .
H72C H 1.4241 0.0890 0.2838 0.086 Uiso 1 1 calc R U . . .
H72D H 1.4324 0.1621 0.3107 0.086 Uiso 1 1 calc R U . . .
H72E H 1.4749 0.1299 0.2806 0.086 Uiso 1 1 calc R U . . .
C728 C 1.4492(6) 0.2423(7) 0.0913(7) 0.081(4) Uani 1 1 d . . . . .
H72F H 1.4399 0.2887 0.0820 0.121 Uiso 1 1 calc R U . . .
H72G H 1.4435 0.2163 0.0553 0.121 Uiso 1 1 calc R U . . .
H72H H 1.4855 0.2395 0.1115 0.121 Uiso 1 1 calc R U . . .
C729 C 1.2748(4) 0.1907(6) 0.1288(5) 0.054(2) Uani 1 1 d . . . . .
H72I H 1.2652 0.2140 0.0915 0.081 Uiso 1 1 calc R U . . .
H72J H 1.2604 0.2141 0.1580 0.081 Uiso 1 1 calc R U . . .
H72K H 1.2611 0.1454 0.1243 0.081 Uiso 1 1 calc R U . . .
C811 C 1.3520(4) 0.1975(4) 0.6274(4) 0.0433(19) Uani 1 1 d . . . . .
C812 C 1.4046(4) 0.1904(5) 0.6327(5) 0.054(2) Uani 1 1 d . . . . .
C813 C 1.4385(5) 0.2284(6) 0.6741(5) 0.065(3) Uani 1 1 d . . . . .
H81A H 1.4746 0.2243 0.6773 0.078 Uiso 1 1 calc R U . . .
C814 C 1.4207(7) 0.2713(6) 0.7098(6) 0.084(5) Uani 1 1 d . . . . .
C815 C 1.3688(7) 0.2782(6) 0.7044(5) 0.072(4) Uani 1 1 d . . . . .
H81B H 1.3565 0.3094 0.7283 0.086 Uiso 1 1 calc R U . . .
C816 C 1.3330(5) 0.2402(5) 0.6645(4) 0.055(2) Uani 1 1 d . . . . .
C817 C 1.4258(4) 0.1426(5) 0.5933(5) 0.055(2) Uani 1 1 d . . . . .
H81C H 1.4079 0.1000 0.5918 0.082 Uiso 1 1 calc R U . . .
H81D H 1.4628 0.1360 0.6089 0.082 Uiso 1 1 calc R U . . .
H81E H 1.4203 0.1612 0.5539 0.082 Uiso 1 1 calc R U . . .
C818 C 1.4579(8) 0.3146(8) 0.7531(8) 0.099(5) Uani 1 1 d . U . . .
H81F H 1.4383 0.3456 0.7719 0.149 Uiso 1 1 calc R U . . .
H81G H 1.4799 0.3396 0.7325 0.149 Uiso 1 1 calc R U . . .
H81H H 1.4795 0.2865 0.7828 0.149 Uiso 1 1 calc R U . . .
C819 C 1.2759(6) 0.2454(6) 0.6630(5) 0.068(3) Uani 1 1 d . . . . .
H81I H 1.2572 0.2570 0.6236 0.102 Uiso 1 1 calc R U . . .
H81J H 1.2703 0.2797 0.6904 0.102 Uiso 1 1 calc R U . . .
H81K H 1.2634 0.2028 0.6742 0.102 Uiso 1 1 calc R U . . .
C821 C 1.2282(4) -0.0069(4) 0.5178(4) 0.0426(19) Uani 1 1 d . . . . .
C822 C 1.1750(5) -0.0093(5) 0.5145(5) 0.054(2) Uani 1 1 d . . . . .
C823 C 1.1490(6) -0.0696(6) 0.4968(5) 0.066(3) Uani 1 1 d . . . . .
H82A H 1.1128 -0.0724 0.4933 0.080 Uiso 1 1 calc R U . . .
C824 C 1.1757(8) -0.1243(5) 0.4846(6) 0.083(5) Uani 1 1 d . . . . .
C825 C 1.2272(6) -0.1219(5) 0.4894(5) 0.065(3) Uani 1 1 d . . . . .
H82B H 1.2450 -0.1604 0.4815 0.078 Uiso 1 1 calc R U . . .
C826 C 1.2544(5) -0.0638(4) 0.5057(4) 0.056(3) Uani 1 1 d . . . . .
C827 C 1.1463(4) 0.0510(6) 0.5281(5) 0.058(3) Uani 1 1 d . . . . .
H82C H 1.1510 0.0875 0.5023 0.087 Uiso 1 1 calc R U . . .
H82D H 1.1597 0.0641 0.5688 0.087 Uiso 1 1 calc R U . . .
H82E H 1.1095 0.0406 0.5220 0.087 Uiso 1 1 calc R U . . .
C828 C 1.1435(8) -0.1866(7) 0.4621(7) 0.090(4) Uani 1 1 d . U . . .
H82F H 1.1596 -0.2256 0.4835 0.135 Uiso 1 1 calc R U . . .
H82G H 1.1422 -0.1924 0.4205 0.135 Uiso 1 1 calc R U . . .
H82H H 1.1085 -0.1813 0.4681 0.135 Uiso 1 1 calc R U . . .
C829 C 1.3120(6) -0.0648(6) 0.5126(5) 0.070(3) Uani 1 1 d . . . . .
H82I H 1.3223 -0.1063 0.4969 0.106 Uiso 1 1 calc R U . . .
H82J H 1.3288 -0.0614 0.5540 0.106 Uiso 1 1 calc R U . . .
H82K H 1.3225 -0.0273 0.4915 0.106 Uiso 1 1 calc R U . . .
N5 N 0.7140(3) 0.1509(4) 0.4249(3) 0.0444(16) Uani 1 1 d . . . . .
C5A C 0.7120(4) 0.1164(6) 0.4599(5) 0.054(2) Uani 1 1 d . . . . .
C5B C 0.7108(6) 0.0699(7) 0.5079(6) 0.075(4) Uani 1 1 d . . . . .
H5B1 H 0.7364 0.0350 0.5085 0.113 Uiso 1 1 calc R U . . .
H5B2 H 0.6764 0.0501 0.5021 0.113 Uiso 1 1 calc R U . . .
H5B3 H 0.7187 0.0939 0.5451 0.113 Uiso 1 1 calc R U . . .
N7 N 0.8167(4) 0.4755(5) 0.2843(4) 0.060(2) Uani 1 1 d . . . . .
C7A C 0.8428(4) 0.5187(6) 0.2863(5) 0.057(2) Uani 1 1 d . . . . .
C7B C 0.8782(5) 0.5764(6) 0.2910(7) 0.072(3) Uani 1 1 d . . . . .
H7B1 H 0.8581 0.6174 0.2854 0.108 Uiso 1 1 calc R U . . .
H7B2 H 0.8984 0.5731 0.2610 0.108 Uiso 1 1 calc R U . . .
H7B3 H 0.9015 0.5767 0.3296 0.108 Uiso 1 1 calc R U . . .
N8 N 0.7999(4) 0.2996(5) 0.1348(4) 0.060(2) Uani 1 1 d . . . . .
C8A C 0.8135(5) 0.3000(6) 0.0943(6) 0.067(3) Uani 1 1 d . . . . .
C8B C 0.8324(7) 0.3004(9) 0.0404(7) 0.092(5) Uani 1 1 d . . . . .
H8B1 H 0.8668 0.2806 0.0478 0.138 Uiso 1 1 calc R U . . .
H8B2 H 0.8341 0.3462 0.0270 0.138 Uiso 1 1 calc R U . . .
H8B3 H 0.8088 0.2748 0.0104 0.138 Uiso 1 1 calc R U . . .
N10A N 0.9895(4) 0.3266(5) 0.5067(5) 0.068(2) Uiso 1 1 d . . . . .
C10A C 0.9877(7) 0.3722(9) 0.5320(8) 0.096(5) Uiso 1 1 d . . . . .
C10B C 0.9815(12) 0.4449(15) 0.5570(14) 0.158(10) Uiso 1 1 d . . . . .
H10A H 0.9850 0.4781 0.5278 0.237 Uiso 1 1 calc R U . . .
H10B H 1.0081 0.4521 0.5925 0.237 Uiso 1 1 calc R U . . .
H10C H 0.9473 0.4490 0.5659 0.237 Uiso 1 1 calc R U . . .
N10B N 0.9900(4) 0.1709(5) 0.5047(5) 0.066(2) Uiso 1 1 d . . . . .
C10C C 0.9903(7) 0.1247(9) 0.5301(8) 0.087(4) Uiso 1 1 d . . . . .
C10D C 0.9923(12) 0.0656(15) 0.5598(14) 0.159(10) Uiso 1 1 d . . . . .
H10D H 1.0008 0.0296 0.5356 0.239 Uiso 1 1 calc R U . . .
H10E H 0.9588 0.0568 0.5689 0.239 Uiso 1 1 calc R U . . .
H10F H 1.0188 0.0683 0.5961 0.239 Uiso 1 1 calc R U . . .
N12 N 1.3842(3) 0.3152(4) 0.3083(4) 0.0467(17) Uani 1 1 d . . . . .
C12A C 1.4083(4) 0.3389(5) 0.2806(4) 0.046(2) Uani 1 1 d . . . . .
C12B C 1.4404(5) 0.3706(7) 0.2458(6) 0.076(4) Uani 1 1 d . . . . .
H12L H 1.4767 0.3602 0.2622 0.113 Uiso 1 1 calc R U . . .
H12M H 1.4354 0.4187 0.2462 0.113 Uiso 1 1 calc R U . . .
H12N H 1.4306 0.3544 0.2056 0.113 Uiso 1 1 calc R U . . .
N13 N 1.3836(3) 0.3248(4) 0.5385(3) 0.0429(16) Uani 1 1 d . . . . .
C13A C 1.3951(5) 0.3603(5) 0.5758(5) 0.056(2) Uani 1 1 d . . . . .
C13B C 1.4083(8) 0.4107(8) 0.6233(8) 0.097(5) Uani 1 1 d . U . . .
H13A H 1.4052 0.4552 0.6063 0.146 Uiso 1 1 calc R U . . .
H13B H 1.4437 0.4036 0.6453 0.146 Uiso 1 1 calc R U . . .
H13C H 1.3846 0.4063 0.6495 0.146 Uiso 1 1 calc R U . . .
N14 N 1.2603(3) 0.3596(4) 0.5474(3) 0.0422(16) Uani 1 1 d . . . . .
C14A C 1.2582(4) 0.3946(4) 0.5828(4) 0.0442(19) Uani 1 1 d . . . . .
C14B C 1.2556(5) 0.4417(6) 0.6307(5) 0.063(3) Uani 1 1 d . . . . .
H14I H 1.2234 0.4349 0.6435 0.094 Uiso 1 1 calc R U . . .
H14J H 1.2569 0.4873 0.6166 0.094 Uiso 1 1 calc R U . . .
H14K H 1.2850 0.4341 0.6635 0.094 Uiso 1 1 calc R U . . .
N15A N 1.3540(5) -0.0963(5) 0.2413(4) 0.069(3) Uani 1 1 d . . . . .
C15A C 1.3595(8) -0.1356(8) 0.2761(6) 0.098(6) Uani 1 1 d . . . . .
C15B C 1.3585(9) -0.1911(10) 0.3199(8) 0.106(5) Uani 1 1 d . U . . .
H15D H 1.3923 -0.2128 0.3297 0.158 Uiso 1 1 calc R U . . .
H15E H 1.3321 -0.2237 0.3027 0.158 Uiso 1 1 calc R U . . .
H15F H 1.3504 -0.1726 0.3553 0.158 Uiso 1 1 calc R U . . .
N15B N 1.3983(3) 0.0092(5) 0.1575(5) 0.059(2) Uani 1 1 d . . . . .
C15C C 1.4269(4) 0.0270(6) 0.1329(5) 0.060(3) Uani 1 1 d . . . . .
C15D C 1.4630(5) 0.0513(8) 0.0968(6) 0.080(4) Uani 1 1 d . . . . .
H15G H 1.4952 0.0261 0.1067 0.120 Uiso 1 1 calc R U . . .
H15H H 1.4702 0.0984 0.1048 0.120 Uiso 1 1 calc R U . . .
H15I H 1.4470 0.0453 0.0554 0.120 Uiso 1 1 calc R U . . .
N17 N 1.1544(3) 0.0321(4) 0.3623(4) 0.0494(18) Uani 1 1 d . . . . .
C17A C 1.1287(4) -0.0122(5) 0.3521(5) 0.053(2) Uani 1 1 d . . . . .
C17B C 1.0955(5) -0.0710(6) 0.3407(6) 0.072(3) Uani 1 1 d . . . . .
H17A H 1.1163 -0.1097 0.3357 0.108 Uiso 1 1 calc R U . . .
H17B H 1.0687 -0.0640 0.3052 0.108 Uiso 1 1 calc R U . . .
H17C H 1.0793 -0.0784 0.3737 0.108 Uiso 1 1 calc R U . . .
N21 N 0.5922(4) 0.1864(5) 0.1221(4) 0.055(2) Uani 1 1 d . . . . .
C21A C 0.5716(4) 0.1619(5) 0.0811(5) 0.053(2) Uani 1 1 d . . . . .
C21B C 0.5443(6) 0.1322(7) 0.0255(6) 0.071(3) Uani 1 1 d . . . . .
H21L H 0.5091 0.1496 0.0149 0.107 Uiso 1 1 calc R U . . .
H21M H 0.5432 0.0840 0.0297 0.107 Uiso 1 1 calc R U . . .
H21N H 0.5625 0.1434 -0.0051 0.107 Uiso 1 1 calc R U . . .
N24 N 0.5902(3) 0.1829(4) 0.3558(4) 0.0464(16) Uiso 1 1 d . . . . .
C24A C 0.5696(4) 0.1534(5) 0.3847(4) 0.0469(19) Uiso 1 1 d . . . . .
C24B C 0.5430(5) 0.1182(6) 0.4221(5) 0.062(3) Uiso 1 1 d . . . . .
H24A H 0.5680 0.1009 0.4559 0.092 Uiso 1 1 calc R U . . .
H24B H 0.5237 0.0813 0.4006 0.092 Uiso 1 1 calc R U . . .
H24C H 0.5191 0.1482 0.4354 0.092 Uiso 1 1 calc R U . . .
N32 N 1.1672(3) 0.1995(4) 0.2173(3) 0.0450(16) Uani 1 1 d . . . . .
C32A C 1.1491(4) 0.1978(5) 0.1707(5) 0.053(2) Uani 1 1 d . . . . .
C32B C 1.1260(7) 0.1933(7) 0.1077(5) 0.083(4) Uani 1 1 d . . . . .
H32L H 1.1143 0.1478 0.0978 0.124 Uiso 1 1 calc R U . . .
H32M H 1.1518 0.2056 0.0856 0.124 Uiso 1 1 calc R U . . .
H32N H 1.0965 0.2236 0.0977 0.124 Uiso 1 1 calc R U . . .
N91 N 0.5771(5) 0.4733(6) -0.0542(5) 0.075(3) Uiso 1 1 d . . . . .
C91A C 0.5443(6) 0.4541(7) -0.0902(7) 0.077(3) Uiso 1 1 d . . . . .
C91B C 0.5017(9) 0.4339(12) -0.1375(11) 0.126(7) Uiso 1 1 d . . . . .
H91A H 0.4776 0.4064 -0.1219 0.189 Uiso 1 1 calc R U . . .
H91B H 0.5151 0.4085 -0.1664 0.189 Uiso 1 1 calc R U . . .
H91C H 0.4837 0.4733 -0.1561 0.189 Uiso 1 1 calc R U . . .
N92 N 0.5982(5) 0.5695(6) 0.0461(5) 0.075(3) Uiso 1 1 d . . . . .
C92A C 0.5761(8) 0.5987(10) 0.0751(9) 0.099(5) Uiso 1 1 d . . . . .
C92B C 0.5424(13) 0.6277(17) 0.1097(14) 0.174(12) Uiso 1 1 d . . . . .
H92A H 0.5282 0.6695 0.0919 0.261 Uiso 1 1 calc R U . . .
H92B H 0.5623 0.6361 0.1494 0.261 Uiso 1 1 calc R U . . .
H92C H 0.5142 0.5969 0.1110 0.261 Uiso 1 1 calc DR U . . .
N1S N 1.4312(8) -0.0766(10) 0.4376(8) 0.121(5) Uiso 1 1 d . . . . .
C1S C 1.4179(7) -0.0218(9) 0.4298(8) 0.093(4) Uiso 1 1 d . . . . .
C2S C 1.4002(9) 0.0426(10) 0.4269(9) 0.108(6) Uiso 1 1 d . . . . .
H2SA H 1.4098 0.0653 0.3941 0.161 Uiso 1 1 calc R U . . .
H2SB H 1.4155 0.0657 0.4632 0.161 Uiso 1 1 calc R U . . .
H2SC H 1.3625 0.0425 0.4212 0.161 Uiso 1 1 calc R U . . .
N31S N 0.599(4) 0.246(5) 0.747(5) 0.13(3) Uiso 0.2 1 d . . P . .
C31S C 0.599(2) 0.209(3) 0.734(2) 0.053(11) Uiso 0.2 1 d . . P . .
C32S C 0.5984(15) 0.1354(17) 0.7208(17) 0.032(7) Uiso 0.2 1 d . . P . .
H32O H 0.5976 0.1286 0.6794 0.048 Uiso 0.2 1 calc R U P . .
H32P H 0.5675 0.1157 0.7301 0.048 Uiso 0.2 1 calc R U P . .
H32Q H 0.6292 0.1145 0.7445 0.048 Uiso 0.2 1 calc R U P . .
N2S N 1.3368(16) -0.249(2) 0.4506(18) 0.074(9) Uiso 0.3 1 d . . P . .
C21S C 1.348(2) -0.289(2) 0.436(2) 0.075(11) Uiso 0.3 1 d . . P . .
C22S C 1.3545(16) -0.3513(19) 0.4058(18) 0.060(8) Uiso 0.3 1 d . . P . .
H22L H 1.3505 -0.3887 0.4310 0.090 Uiso 0.3 1 calc R U P . .
H22M H 1.3889 -0.3526 0.3973 0.090 Uiso 0.3 1 calc R U P . .
H22N H 1.3283 -0.3541 0.3693 0.090 Uiso 0.3 1 calc R U P . .

loop_
_atom_site_aniso_label
_atom_site_aniso_U_11
_atom_site_aniso_U_22
_atom_site_aniso_U_33
_atom_site_aniso_U_23
_atom_site_aniso_U_13
_atom_site_aniso_U_12
Cu1A 0.066(3) 0.187(7) 0.134(5) 0.027(5) 0.045(3) 0.027(3)
Cu2A 0.080(3) 0.144(5) 0.151(6) -0.003(5) -0.009(4) 0.008(3)
Br1A 0.0895(15) 0.300(5) 0.0989(16) 0.009(2) 0.0191(12) -0.015(2)
Br2A 0.157(5) 0.141(4) 0.317(10) -0.006(5) 0.163(6) 0.034(4)
Br3A 0.142(5) 0.201(7) 0.328(11) 0.160(8) -0.119(7) -0.060(5)
Br2 0.1279(14) 0.0656(7) 0.0824(10) -0.0177(7) 0.0031(9) 0.0253(8)
Br5 0.0366(5) 0.0736(6) 0.0487(5) 0.0005(5) 0.0070(4) 0.0055(4)
Br6 0.0348(4) 0.0806(6) 0.0403(5) -0.0039(4) 0.0088(4) 0.0112(4)
Cu21 0.0662(11) 0.0430(7) 0.0502(9) -0.0132(7) 0.0214(8) -0.0051(7)
Br11 0.0638(8) 0.0589(7) 0.0638(8) -0.0127(6) 0.0138(6) -0.0029(6)
Cu3A 0.0368(7) 0.0500(7) 0.0407(7) 0.0055(6) 0.0089(5) -0.0040(6)
N31 0.059(12) 0.064(13) 0.060(11) -0.035(10) 0.031(10) -0.037(10)
C31A 0.15(3) 0.035(10) 0.19(4) -0.014(16) 0.16(4) -0.025(16)
C31B 0.047(12) 0.11(2) 0.13(3) 0.08(2) 0.021(14) 0.030(14)
Cu4 0.0318(6) 0.0479(6) 0.0433(7) -0.0038(5) 0.0109(5) -0.0021(5)
Cu5 0.0306(6) 0.0474(6) 0.0418(7) 0.0026(5) 0.0100(5) -0.0023(5)
Cu7 0.0404(7) 0.0508(7) 0.0414(7) 0.0023(5) 0.0122(5) -0.0038(5)
Cu8 0.0411(7) 0.0517(7) 0.0446(7) 0.0017(6) 0.0145(6) -0.0044(5)
Cu9 0.0506(8) 0.0595(8) 0.0516(8) 0.0158(7) 0.0077(6) -0.0084(6)
Cu10 0.0283(6) 0.0745(8) 0.0418(7) -0.0009(6) 0.0120(5) -0.0001(6)
Cu11 0.0363(6) 0.0403(5) 0.0341(6) -0.0045(5) 0.0100(5) -0.0030(5)
Cu12 0.0347(6) 0.0419(6) 0.0358(6) -0.0052(5) 0.0111(5) -0.0039(5)
Cu13 0.0319(6) 0.0393(5) 0.0346(6) 0.0013(5) 0.0094(5) -0.0021(4)
Cu14 0.0312(5) 0.0376(5) 0.0344(6) -0.0043(4) 0.0100(4) -0.0023(4)
Cu15 0.0434(7) 0.0518(7) 0.0442(7) -0.0166(6) 0.0122(6) 0.0013(6)
Cu16 0.0676(9) 0.0397(6) 0.0413(8) 0.0111(6) 0.0134(7) -0.0030(6)
Br4A 0.0551(7) 0.0775(7) 0.0704(8) 0.0311(6) 0.0140(6) 0.0012(6)
Br3 0.1406(15) 0.0597(7) 0.0877(10) 0.0286(7) 0.0594(10) 0.0335(8)
Cu18 0.0373(6) 0.0405(6) 0.0333(6) -0.0038(5) 0.0123(5) -0.0043(5)
P11 0.0511(13) 0.0530(12) 0.0435(13) 0.0096(10) 0.0116(10) 0.0023(10)
P12 0.0394(11) 0.0558(12) 0.0513(14) 0.0118(10) 0.0113(10) -0.0017(10)
P13 0.0514(13) 0.0522(12) 0.0468(13) 0.0120(10) 0.0063(10) -0.0069(10)
P21 0.0289(10) 0.0566(12) 0.0497(13) 0.0105(10) 0.0078(9) -0.0037(9)
P22 0.0304(10) 0.0603(13) 0.0472(13) 0.0125(10) 0.0088(9) -0.0033(9)
P23 0.0269(10) 0.0631(13) 0.0505(13) 0.0076(11) 0.0091(9) -0.0003(9)
P31 0.0498(13) 0.0455(10) 0.0472(13) -0.0044(9) 0.0198(10) -0.0061(10)
P32 0.0388(11) 0.0427(10) 0.0406(11) -0.0055(8) 0.0143(9) -0.0038(8)
P33 0.0565(14) 0.0439(10) 0.0469(13) -0.0064(9) 0.0221(11) 0.0017(10)
P41 0.0374(11) 0.0434(10) 0.0470(12) -0.0036(9) 0.0160(9) -0.0036(8)
P42 0.0345(10) 0.0408(10) 0.0400(11) -0.0018(8) 0.0121(8) -0.0014(8)
P43 0.0636(16) 0.0474(11) 0.0593(16) -0.0099(11) 0.0295(13) -0.0053(11)
P51 0.0293(10) 0.0520(11) 0.0384(11) -0.0119(9) 0.0112(8) -0.0009(8)
P52 0.0274(9) 0.0475(10) 0.0401(11) -0.0100(8) 0.0104(8) -0.0011(8)
P53 0.0258(9) 0.0568(11) 0.0457(12) -0.0101(9) 0.0134(8) -0.0026(9)
P61 0.0336(10) 0.0348(8) 0.0342(10) -0.0002(7) 0.0076(8) -0.0005(7)
P62 0.0340(10) 0.0324(8) 0.0335(10) 0.0006(7) 0.0109(8) -0.0020(7)
P63 0.0563(13) 0.0361(9) 0.0416(12) 0.0066(8) 0.0084(10) -0.0041(9)
P71 0.0360(10) 0.0402(9) 0.0369(11) -0.0075(8) 0.0142(8) -0.0014(8)
P72 0.0344(10) 0.0402(9) 0.0364(10) -0.0088(8) 0.0111(8) -0.0003(8)
P73 0.0426(11) 0.0418(9) 0.0383(11) -0.0122(8) 0.0154(9) -0.0003(8)
P81 0.0398(10) 0.0360(9) 0.0332(10) 0.0032(7) 0.0087(8) -0.0047(8)
P82 0.0450(11) 0.0357(9) 0.0315(10) 0.0023(7) 0.0085(8) -0.0062(8)
P83 0.0481(12) 0.0353(9) 0.0322(10) 0.0035(8) 0.0107(8) -0.0016(8)
C11 0.048(5) 0.064(6) 0.049(6) 0.009(4) 0.017(4) 0.008(4)
C12 0.044(5) 0.055(5) 0.066(7) 0.005(5) 0.016(5) -0.006(4)
C21 0.037(4) 0.050(4) 0.052(5) -0.006(4) 0.016(4) 0.001(4)
C22 0.033(4) 0.062(5) 0.051(5) 0.005(4) 0.011(4) 0.001(4)
C31 0.053(5) 0.048(4) 0.047(5) 0.005(4) 0.018(4) 0.000(4)
C32 0.037(4) 0.051(4) 0.041(5) -0.001(4) 0.013(4) 0.001(4)
C41 0.042(5) 0.051(5) 0.054(6) -0.009(4) 0.017(4) 0.003(4)
C42 0.041(5) 0.044(4) 0.057(6) -0.004(4) 0.014(4) 0.000(4)
C51 0.033(4) 0.054(5) 0.045(5) -0.009(4) 0.011(4) -0.004(4)
C52 0.032(4) 0.043(4) 0.048(5) 0.001(3) 0.013(3) 0.002(3)
C61 0.039(4) 0.047(4) 0.040(5) 0.003(4) 0.004(3) 0.004(3)
C62 0.047(5) 0.036(4) 0.041(5) 0.003(3) 0.012(4) -0.007(3)
C71 0.045(5) 0.044(4) 0.034(4) -0.011(3) 0.007(3) 0.003(4)
C72 0.046(5) 0.045(4) 0.035(4) -0.010(3) 0.008(3) 0.002(4)
C81 0.036(4) 0.042(4) 0.031(4) 0.001(3) 0.009(3) 0.003(3)
C82 0.048(5) 0.030(3) 0.030(4) -0.003(3) 0.011(3) -0.001(3)
C111 0.059(6) 0.061(6) 0.046(5) 0.011(4) 0.010(4) 0.000(5)
C112 0.069(7) 0.061(6) 0.057(6) 0.014(5) 0.014(5) -0.008(5)
C113 0.092(9) 0.068(7) 0.054(7) 0.012(5) 0.010(6) -0.032(6)
C114 0.103(10) 0.057(6) 0.053(7) 0.013(5) -0.001(6) -0.019(6)
C115 0.095(10) 0.065(7) 0.060(7) -0.006(6) -0.001(7) -0.016(7)
C116 0.076(8) 0.065(6) 0.063(7) -0.005(5) 0.006(6) 0.003(6)
C117 0.117(14) 0.080(9) 0.157(18) -0.038(11) 0.076(14) -0.002(9)
C118 0.077(9) 0.088(9) 0.098(11) -0.002(8) 0.046(8) -0.022(7)
C119 0.145(17) 0.073(9) 0.084(11) 0.006(8) 0.029(11) -0.036(10)
C121 0.058(6) 0.061(6) 0.050(6) 0.022(5) 0.010(5) -0.008(5)
C122 0.056(6) 0.084(8) 0.057(7) 0.028(6) -0.005(5) -0.017(6)
C124 0.092(11) 0.086(9) 0.093(11) 0.038(9) -0.021(9) -0.034(8)
C125 0.100(11) 0.074(8) 0.075(9) 0.011(7) 0.010(8) -0.032(8)
C126 0.082(8) 0.054(5) 0.067(8) 0.008(5) 0.013(6) -0.014(5)
C127 0.059(7) 0.089(9) 0.104(11) 0.036(8) 0.019(7) 0.011(7)
C128 0.15(2) 0.112(14) 0.107(15) 0.006(12) -0.042(14) -0.052(14)
C129 0.098(11) 0.062(7) 0.080(9) -0.008(6) 0.033(8) -0.011(7)
C211 0.025(4) 0.055(5) 0.057(5) 0.013(4) 0.005(3) -0.003(3)
C212 0.039(5) 0.055(5) 0.058(6) 0.008(4) 0.015(4) -0.003(4)
C213 0.053(6) 0.072(6) 0.052(6) 0.013(5) 0.009(5) 0.003(5)
C214 0.065(7) 0.066(7) 0.079(9) 0.025(6) 0.001(6) 0.009(6)
C215 0.063(7) 0.046(5) 0.079(8) 0.019(5) 0.003(6) 0.009(5)
C216 0.046(5) 0.052(5) 0.076(8) 0.001(5) 0.007(5) 0.005(4)
C217 0.061(7) 0.065(6) 0.068(7) -0.002(5) 0.032(6) -0.001(5)
C218 0.103(13) 0.087(10) 0.107(13) 0.038(9) 0.017(10) 0.001(9)
C219 0.057(6) 0.054(5) 0.096(9) -0.006(6) 0.010(6) 0.012(5)
C221 0.036(5) 0.084(7) 0.054(6) 0.022(5) 0.010(4) 0.004(5)
C222 0.046(5) 0.085(7) 0.063(7) 0.026(6) 0.027(5) 0.017(5)
C223 0.058(7) 0.124(12) 0.083(9) 0.054(9) 0.042(7) 0.042(8)
C224 0.057(7) 0.093(10) 0.146(15) 0.065(11) 0.048(9) 0.035(7)
C225 0.044(6) 0.099(10) 0.130(14) 0.044(10) 0.030(7) 0.003(6)
C226 0.039(5) 0.076(7) 0.074(8) 0.026(6) 0.001(5) -0.010(5)
C227 0.082(9) 0.071(7) 0.088(10) 0.012(7) 0.006(7) -0.029(7)
C228 0.104(10) 0.120(10) 0.130(11) 0.049(9) 0.056(9) 0.014(8)
C229 0.054(7) 0.125(12) 0.071(8) 0.019(8) 0.034(6) 0.029(7)
C311 0.076(7) 0.041(4) 0.050(6) -0.003(4) 0.021(5) -0.001(5)
C312 0.076(8) 0.065(6) 0.049(6) -0.007(5) 0.029(5) -0.021(5)
C313 0.075(8) 0.072(7) 0.065(7) -0.011(6) 0.024(6) -0.025(6)
C314 0.115(12) 0.054(6) 0.096(10) -0.020(6) 0.062(9) -0.021(7)
C315 0.106(11) 0.052(6) 0.068(8) 0.004(5) 0.035(7) 0.002(6)
C316 0.107(10) 0.053(5) 0.053(6) -0.006(5) 0.033(7) 0.002(6)
C317 0.053(6) 0.072(7) 0.064(7) 0.000(5) 0.009(5) -0.004(5)
C318 0.119(13) 0.054(6) 0.078(9) 0.010(6) 0.025(8) 0.003(7)
C319 0.123(10) 0.081(7) 0.098(9) -0.014(7) 0.046(8) -0.025(7)
C411 0.062(6) 0.047(5) 0.073(7) -0.009(5) 0.034(6) 0.004(4)
C412 0.069(8) 0.065(7) 0.104(11) -0.014(7) 0.043(8) 0.002(6)
C413 0.076(8) 0.096(8) 0.125(10) -0.016(8) 0.058(7) 0.009(6)
C414 0.085(10) 0.076(8) 0.114(12) -0.016(8) 0.071(10) -0.002(7)
C415 0.152(16) 0.055(6) 0.104(11) -0.012(6) 0.097(12) -0.009(8)
C416 0.076(8) 0.057(5) 0.081(8) -0.010(5) 0.052(7) -0.006(5)
C417 0.061(8) 0.095(10) 0.118(14) -0.001(9) 0.030(8) 0.016(7)
C418 0.105(9) 0.095(8) 0.119(10) -0.001(7) 0.075(8) 0.007(7)
C419 0.102(10) 0.085(8) 0.046(6) -0.010(6) 0.027(6) -0.017(7)
C421 0.051(5) 0.043(4) 0.050(5) -0.006(4) 0.017(4) -0.003(4)
C422 0.067(7) 0.040(4) 0.057(6) 0.001(4) 0.009(5) 0.000(4)
C423 0.074(8) 0.067(6) 0.061(7) 0.016(5) 0.015(6) -0.001(6)
C424 0.083(8) 0.059(6) 0.071(8) 0.014(5) 0.031(7) 0.001(6)
C425 0.051(5) 0.059(5) 0.059(6) 0.001(5) 0.018(5) -0.012(4)
C426 0.050(5) 0.053(5) 0.044(5) -0.006(4) 0.016(4) -0.006(4)
C427 0.070(7) 0.056(6) 0.072(8) 0.010(5) 0.012(6) 0.014(5)
C428 0.123(14) 0.085(9) 0.099(12) 0.043(9) 0.047(10) 0.016(9)
C429 0.044(5) 0.075(6) 0.060(6) 0.002(5) 0.010(5) -0.013(5)
C511 0.031(4) 0.079(6) 0.050(6) -0.015(5) 0.007(4) -0.004(4)
C512 0.030(5) 0.072(7) 0.097(9) -0.030(6) 0.016(5) -0.012(5)
C513 0.051(7) 0.089(9) 0.100(11) -0.043(8) -0.004(7) 0.001(6)
C514 0.063(7) 0.084(7) 0.099(9) -0.042(7) -0.003(6) 0.011(6)
C515 0.063(7) 0.133(13) 0.060(8) -0.042(8) -0.018(6) 0.038(8)
C516 0.036(5) 0.106(9) 0.060(7) -0.028(7) 0.000(4) 0.021(6)
C517 0.059(7) 0.080(8) 0.101(10) -0.036(7) 0.039(7) -0.031(6)
C518 0.108(10) 0.103(9) 0.104(10) -0.036(8) -0.017(8) 0.027(8)
C519 0.047(6) 0.100(9) 0.053(6) -0.005(6) 0.004(5) 0.020(6)
C521 0.028(4) 0.043(4) 0.049(5) -0.006(3) 0.018(3) 0.001(3)
C522 0.049(5) 0.039(4) 0.059(6) -0.004(4) 0.016(4) 0.005(4)
C523 0.063(7) 0.047(5) 0.093(9) -0.026(6) 0.023(6) 0.008(5)
C524 0.061(6) 0.058(6) 0.073(8) -0.025(6) 0.022(6) 0.004(5)
C525 0.060(6) 0.062(6) 0.060(6) -0.016(5) 0.027(5) -0.008(5)
C526 0.045(5) 0.044(4) 0.050(5) -0.006(4) 0.019(4) 0.001(4)
C527 0.062(7) 0.050(5) 0.085(8) 0.004(5) 0.020(6) 0.010(5)
C528 0.099(11) 0.089(9) 0.082(10) -0.052(8) 0.014(8) 0.007(8)
C529 0.070(7) 0.050(5) 0.045(5) -0.011(4) 0.014(5) 0.002(5)
C611 0.052(5) 0.036(4) 0.046(5) 0.006(4) -0.004(4) 0.001(4)
C612 0.073(7) 0.042(4) 0.040(5) 0.005(4) 0.003(4) -0.002(4)
C613 0.087(9) 0.051(5) 0.048(6) 0.002(4) -0.004(5) 0.003(5)
C614 0.110(11) 0.048(5) 0.050(7) 0.000(5) -0.015(7) 0.010(6)
C615 0.065(7) 0.058(6) 0.086(10) -0.001(6) -0.019(7) 0.006(5)
C616 0.056(6) 0.061(6) 0.062(7) -0.001(5) -0.004(5) 0.012(5)
C617 0.074(7) 0.084(7) 0.039(5) -0.003(5) 0.023(5) -0.013(6)
C618 0.104(9) 0.078(7) 0.078(8) 0.002(6) -0.028(7) 0.005(7)
C619 0.052(6) 0.092(9) 0.086(9) -0.018(7) -0.005(6) 0.018(6)
C621 0.054(5) 0.031(3) 0.045(5) -0.001(3) 0.016(4) -0.009(3)
C622 0.048(5) 0.037(4) 0.042(5) -0.002(3) 0.018(4) -0.010(3)
C623 0.050(5) 0.051(5) 0.059(6) -0.011(4) 0.018(5) -0.015(4)
C624 0.072(7) 0.053(5) 0.069(7) -0.032(5) 0.027(6) -0.018(5)
C625 0.068(7) 0.043(5) 0.074(7) -0.022(5) 0.026(6) -0.001(4)
C626 0.060(6) 0.031(4) 0.062(6) -0.005(4) 0.021(5) 0.000(4)
C627 0.047(5) 0.058(5) 0.046(5) -0.003(4) 0.020(4) -0.009(4)
C628 0.095(11) 0.101(11) 0.117(13) -0.074(11) 0.042(10) -0.028(9)
C629 0.056(6) 0.046(5) 0.070(7) -0.011(5) 0.016(5) 0.002(4)
C711 0.049(5) 0.042(4) 0.043(5) -0.011(3) 0.022(4) -0.003(4)
C712 0.055(6) 0.048(5) 0.055(6) -0.006(4) 0.014(4) 0.008(4)
C713 0.083(8) 0.042(5) 0.063(7) 0.007(4) 0.021(6) 0.007(5)
C714 0.083(8) 0.043(5) 0.071(7) -0.011(5) 0.039(6) -0.013(5)
C715 0.064(6) 0.058(6) 0.057(6) -0.012(5) 0.017(5) -0.019(5)
C716 0.056(6) 0.054(5) 0.042(5) -0.017(4) 0.009(4) -0.011(4)
C717 0.076(8) 0.060(6) 0.063(7) 0.009(5) 0.007(6) 0.004(6)
C718 0.128(14) 0.056(6) 0.085(10) -0.003(6) 0.043(9) -0.029(7)
C719 0.061(7) 0.069(7) 0.064(7) 0.001(6) -0.007(5) -0.015(5)
C721 0.037(4) 0.048(4) 0.041(5) -0.008(4) 0.012(3) 0.001(3)
C722 0.046(5) 0.042(4) 0.051(5) -0.003(4) 0.015(4) 0.001(4)
C723 0.037(5) 0.056(5) 0.066(6) -0.007(5) 0.017(4) -0.003(4)
C724 0.061(6) 0.049(5) 0.073(7) -0.001(5) 0.036(6) -0.001(4)
C725 0.059(6) 0.055(5) 0.040(5) 0.002(4) 0.016(4) 0.001(4)
C726 0.043(5) 0.047(4) 0.047(5) -0.002(4) 0.012(4) 0.004(4)
C727 0.042(5) 0.079(7) 0.051(6) -0.012(5) 0.008(4) 0.005(5)
C728 0.089(10) 0.075(7) 0.095(10) 0.020(7) 0.057(9) 0.004(7)
C729 0.043(5) 0.065(6) 0.052(6) -0.004(5) 0.007(4) -0.002(4)
C811 0.055(5) 0.040(4) 0.034(4) 0.007(3) 0.008(4) -0.003(4)
C812 0.060(6) 0.048(5) 0.049(6) 0.008(4) 0.002(4) -0.013(4)
C813 0.065(7) 0.062(6) 0.058(7) 0.012(5) -0.010(5) -0.013(5)
C814 0.122(13) 0.051(6) 0.056(7) -0.003(5) -0.032(7) -0.010(7)
C815 0.114(12) 0.051(5) 0.046(6) -0.008(5) 0.009(6) 0.005(6)
C816 0.081(8) 0.047(5) 0.035(5) -0.003(4) 0.005(5) -0.001(5)
C817 0.050(5) 0.064(6) 0.050(6) 0.011(5) 0.012(4) -0.003(4)
C818 0.108(10) 0.078(7) 0.094(9) -0.004(7) -0.017(7) -0.009(7)
C819 0.096(9) 0.062(6) 0.050(6) -0.009(5) 0.024(6) 0.024(6)
C821 0.061(5) 0.041(4) 0.027(4) 0.003(3) 0.013(4) -0.006(4)
C822 0.071(7) 0.046(5) 0.049(6) 0.005(4) 0.019(5) -0.013(5)
C823 0.096(9) 0.064(6) 0.043(6) -0.007(5) 0.024(6) -0.034(6)
C824 0.157(16) 0.042(5) 0.052(7) -0.003(5) 0.030(8) -0.039(7)
C825 0.113(11) 0.039(4) 0.046(6) 0.000(4) 0.022(6) -0.005(6)
C826 0.095(8) 0.032(4) 0.039(5) 0.007(3) 0.012(5) 0.002(4)
C827 0.050(6) 0.073(6) 0.055(6) -0.009(5) 0.021(5) -0.013(5)
C828 0.126(10) 0.069(6) 0.073(8) -0.009(6) 0.018(7) -0.030(7)
C829 0.102(10) 0.059(6) 0.050(6) 0.001(5) 0.017(6) 0.031(6)
N5 0.041(4) 0.050(4) 0.042(4) 0.007(3) 0.009(3) -0.004(3)
C5A 0.042(5) 0.063(6) 0.058(6) 0.012(5) 0.010(4) -0.007(4)
C5B 0.094(10) 0.076(7) 0.057(7) 0.020(6) 0.018(6) -0.018(7)
N7 0.053(5) 0.066(5) 0.062(6) -0.001(4) 0.018(4) -0.015(4)
C7A 0.052(6) 0.061(6) 0.058(6) 0.002(5) 0.011(5) -0.006(5)
C7B 0.065(7) 0.068(7) 0.083(9) 0.001(6) 0.016(6) -0.017(6)
N8 0.054(5) 0.069(5) 0.065(6) 0.007(4) 0.029(5) 0.004(4)
C8A 0.077(8) 0.072(7) 0.061(7) 0.015(5) 0.037(6) 0.008(6)
C8B 0.110(12) 0.109(11) 0.075(9) 0.014(8) 0.059(9) 0.020(9)
N12 0.044(4) 0.053(4) 0.045(4) -0.003(3) 0.016(3) -0.004(3)
C12A 0.043(5) 0.054(5) 0.044(5) 0.010(4) 0.016(4) 0.006(4)
C12B 0.060(7) 0.097(9) 0.083(8) 0.047(7) 0.044(7) 0.028(6)
N13 0.044(4) 0.043(4) 0.041(4) 0.001(3) 0.007(3) -0.008(3)
C13A 0.063(6) 0.056(5) 0.046(6) -0.003(5) 0.002(5) -0.013(5)
C13B 0.127(10) 0.078(7) 0.084(8) -0.020(7) 0.021(8) -0.027(7)
N14 0.040(4) 0.048(4) 0.038(4) -0.005(3) 0.008(3) -0.007(3)
C14A 0.045(5) 0.047(4) 0.041(5) -0.010(4) 0.009(4) -0.004(4)
C14B 0.081(8) 0.062(6) 0.048(6) -0.025(5) 0.020(5) -0.010(5)
N15A 0.089(7) 0.071(6) 0.044(5) -0.005(5) 0.007(5) 0.033(5)
C15A 0.146(16) 0.097(10) 0.049(7) -0.001(7) 0.017(8) 0.065(11)
C15B 0.126(11) 0.104(9) 0.086(9) 0.018(7) 0.023(8) 0.035(8)
N15B 0.044(4) 0.064(5) 0.074(6) -0.025(4) 0.023(4) -0.010(4)
C15C 0.043(5) 0.078(7) 0.059(6) -0.031(5) 0.014(5) -0.008(5)
C15D 0.064(7) 0.113(11) 0.065(8) -0.027(8) 0.021(6) -0.019(7)
N17 0.049(4) 0.051(4) 0.052(5) -0.005(3) 0.019(4) -0.011(4)
C17A 0.050(5) 0.056(5) 0.054(6) -0.012(4) 0.012(4) -0.020(5)
C17B 0.072(8) 0.067(7) 0.083(9) -0.021(6) 0.029(7) -0.027(6)
N21 0.050(5) 0.066(5) 0.052(5) -0.004(4) 0.015(4) -0.007(4)
C21A 0.053(6) 0.058(5) 0.052(6) -0.004(5) 0.021(5) -0.002(5)
C21B 0.080(8) 0.076(7) 0.063(7) -0.017(6) 0.025(6) -0.015(6)
N32 0.042(4) 0.055(4) 0.037(4) -0.008(3) 0.006(3) 0.005(3)
C32A 0.059(6) 0.048(5) 0.048(6) -0.010(4) 0.003(5) 0.002(4)
C32B 0.119(12) 0.079(8) 0.039(6) -0.013(6) -0.009(6) 0.025(8)

loop_
_atom_type_symbol
_atom_type_description
_atom_type_scat_dispersion_real
_atom_type_scat_dispersion_imag
_atom_type_scat_source
C C 0.0181 0.0091 'International Tables Vol C Tables 4.2.6.8 and 6.1.1.4'
H H 0.0000 0.0000 'International Tables Vol C Tables 4.2.6.8 and 6.1.1.4'
N N 0.0311 0.0180 'International Tables Vol C Tables 4.2.6.8 and 6.1.1.4'
P P 0.2955 0.4335 'International Tables Vol C Tables 4.2.6.8 and 6.1.1.4'
Cu Cu -1.9646 0.5888 'International Tables Vol C Tables 4.2.6.8 and 6.1.1.4'
Br Br -0.6763 1.2805 'International Tables Vol C Tables 4.2.6.8 and 6.1.1.4'

loop_
_geom_angle_atom_site_label_1
_geom_angle_atom_site_label_2
_geom_angle_atom_site_label_3
_geom_angle
_geom_angle_site_symmetry_3
Br2A Cu1A Br1A 178.8(4) .
Br1A Cu2A Br3A 170.6(5) .
C522 C521 C52 120.9(8) .
C526 C521 C522 120.8(8) .
C526 C521 C52 118.3(8) .
Cu2A Br1A Cu1A 93.1(3) .
C521 C522 C527 121.7(9) .
C523 C522 C521 116.5(10) .
C523 C522 C527 121.8(10) .
C524 C523 C522 125.0(10) .
C523 C524 C528 122.4(12) .
C525 C524 C523 117.0(10) .
C525 C524 C528 120.6(13) .
Cu3A Br5 Cu3B 89.3(4) .
Cu4 Br5 Cu3A 70.85(5) .
Cu4 Br5 Cu3B 70.2(4) .
C524 C525 C526 122.9(12) .
Cu13 Br6 Cu12 70.97(5) .
Br2 Cu21 Br11 118.99(9) .
P43 Cu21 Br2 126.28(13) .
P43 Cu21 Br11 114.71(12) .
C521 C526 C525 117.8(9) .
C521 C526 C529 122.3(8) .
C525 C526 C529 119.8(9) .
Br2 Cu22 Br12 110.9(6) .
Br2 Cu22 P43 114.3(6) .
Br12 Cu22 P43 134.8(7) .
Br5 Cu3A Cu4 53.12(4) .
Br5 Cu3A P41 146.04(8) .
P12 Cu3A Br5 103.52(9) .
P12 Cu3A Cu4 119.98(9) .
P12 Cu3A P41 86.34(9) .
P12 Cu3A P42 126.95(10) .
P41 Cu3A Cu4 93.65(7) .
P42 Cu3A Br5 101.85(7) .
P42 Cu3A Cu4 50.86(6) .
P42 Cu3A P41 49.63(7) .
N21 Cu3A Br5 100.3(3) .
N21 Cu3A Cu4 127.9(3) .
N21 Cu3A P12 108.9(3) .
N21 Cu3A P41 107.1(3) .
N21 Cu3A P42 111.3(3) .
Br5 Cu3B Cu4 51.8(3) .
Br5 Cu3B P31 139.2(7) .
N31 Cu3B Br5 105.1(10) .
N31 Cu3B Cu4 153.6(11) .
N31 Cu3B P31 115.3(10) .
N31 Cu3B P32 145.5(11) .
P31 Cu3B Cu4 89.7(6) .
P32 Cu3B Br5 101.2(6) .
P32 Cu3B Cu4 50.0(3) .
P32 Cu3B P31 45.8(4) .
C31A N31 Cu3B 149(3) .
N31 C31A C31B 166(3) .
Br5 Cu4 Cu3A 56.02(5) .
Br5 Cu4 Cu3B 58.0(4) .
Br5 Cu4 Cu5 156.71(7) .
Cu3A Cu4 Cu3B 77.4(4) .
Cu5 Cu4 Cu3A 104.93(6) .
Cu5 Cu4 Cu3B 108.0(4) .
P32 Cu4 Br5 114.16(8) .
P32 Cu4 Cu3A 116.02(8) .
P32 Cu4 Cu3B 57.0(4) .
P32 Cu4 Cu5 59.03(7) .
P42 Cu4 Br5 109.13(8) .
P42 Cu4 Cu3A 55.56(7) .
P42 Cu4 Cu3B 119.6(4) .
P42 Cu4 Cu5 59.29(7) .
P42 Cu4 P32 109.77(9) .
N24 Cu4 Br5 103.8(2) .
N24 Cu4 Cu3A 134.6(2) .
N24 Cu4 Cu3B 129.9(4) .
N24 Cu4 Cu5 99.3(2) .
N24 Cu4 P32 109.4(2) .
N24 Cu4 P42 110.4(2) .
P21 Cu5 Cu4 139.02(9) .
P21 Cu5 P32 106.73(10) .
P21 Cu5 P42 102.98(10) .
P32 Cu5 Cu4 56.23(7) .
P32 Cu5 P42 104.51(9) .
P42 Cu5 Cu4 55.97(6) .
N5 Cu5 Cu4 105.8(2) .
N5 Cu5 P21 115.1(2) .
N5 Cu5 P32 113.3(2) .
N5 Cu5 P42 113.1(2) .
C612 C611 C616 120.2(10) .
C612 C611 C61 121.8(9) .
C616 C611 C61 117.9(9) .
P11 Cu7 Cu8 60.37(8) .
P11 Cu7 P22 115.14(11) .
P22 Cu7 Cu8 54.77(8) .
P31 Cu7 Cu8 122.12(8) .
P31 Cu7 P11 107.28(11) .
P31 Cu7 P22 105.54(10) .
N7 Cu7 Cu8 123.9(3) .
N7 Cu7 P11 106.2(3) .
N7 Cu7 P22 109.0(3) .
N7 Cu7 P31 113.9(3) .
C611 C612 C617 119.9(9) .
C613 C612 C611 121.3(12) .
C613 C612 C617 118.8(11) .
P11 Cu8 Cu7 52.38(7) .
P22 Cu8 Cu7 55.91(8) .
P22 Cu8 P11 108.29(10) .
P41 Cu8 Cu7 123.58(8) .
P41 Cu8 P11 114.88(10) .
P41 Cu8 P22 102.52(10) .
N8 Cu8 Cu7 126.3(3) .
N8 Cu8 P11 101.2(3) .
N8 Cu8 P22 120.8(3) .
N8 Cu8 P41 109.7(3) .
C612 C613 C614 121.2(13) .
P13 Cu9 P33 120.67(12) 2_564
N91 Cu9 P13 112.1(3) .
N91 Cu9 P33 107.6(3) 2_564
N92 Cu9 P13 104.7(4) .
N92 Cu9 P33 112.3(3) 2_564
N92 Cu9 N91 96.8(5) .
P53 Cu10 P23 118.54(10) .
N10A Cu10 P23 108.3(3) .
N10A Cu10 P53 110.0(3) .
N10A Cu10 N10B 100.5(4) .
N10B Cu10 P23 109.4(3) .
N10B Cu10 P53 108.6(3) .
C613 C614 C615 118.6(11) .
C613 C614 C618 124.4(15) .
C615 C614 C618 116.9(15) .
P51 Cu11 Cu18 56.54(7) .
P51 Cu11 P71 108.87(9) .
P61 Cu11 Cu18 121.96(8) .
P61 Cu11 P51 101.85(8) .
P61 Cu11 P71 112.40(8) .
P71 Cu11 Cu18 52.35(6) .
N32 Cu11 Cu18 126.3(2) .
N32 Cu11 P51 119.1(2) .
N32 Cu11 P61 111.5(3) .
N32 Cu11 P71 103.4(2) .
C614 C615 C616 121.0(13) .
Br6 Cu12 Cu13 52.80(4) .
Br6 Cu12 P61 145.20(7) .
P61 Cu12 Cu13 93.71(6) .
P62 Cu12 Br6 102.21(7) .
P62 Cu12 Cu13 51.06(6) .
P62 Cu12 P61 49.66(7) .
P72 Cu12 Br6 102.38(8) .
P72 Cu12 Cu13 119.43(7) .
P72 Cu12 P61 85.20(8) .
P72 Cu12 P62 125.89(8) .
N12 Cu12 Br6 98.6(3) .
N12 Cu12 Cu13 125.2(2) .
N12 Cu12 P61 110.3(3) .
N12 Cu12 P62 111.6(2) .
N12 Cu12 P72 111.3(2) .
Br6 Cu13 Cu12 56.24(4) .
Br6 Cu13 Cu14 157.25(7) .
Cu14 Cu13 Cu12 105.60(6) .
P62 Cu13 Br6 109.84(7) .
P62 Cu13 Cu12 55.51(6) .
P62 Cu13 Cu14 58.86(6) .
P81 Cu13 Br6 114.62(7) .
P81 Cu13 Cu12 118.08(7) .
P81 Cu13 Cu14 58.83(6) .
P81 Cu13 P62 109.35(9) .
N13 Cu13 Br6 106.0(2) .
N13 Cu13 Cu12 133.4(2) .
N13 Cu13 Cu14 96.5(2) .
N13 Cu13 P62 108.3(2) .
N13 Cu13 P81 108.4(2) .
C611 C616 C615 117.6(12) .
C611 C616 C619 122.2(11) .
C615 C616 C619 120.1(12) .
P52 Cu14 Cu13 138.03(8) .
P52 Cu14 P62 102.31(9) .
P52 Cu14 P81 106.12(9) .
P62 Cu14 Cu13 56.31(6) .
P81 Cu14 Cu13 56.21(6) .
P81 Cu14 P62 104.90(8) .
N14 Cu14 Cu13 108.8(2) .
N14 Cu14 P52 113.1(2) .
N14 Cu14 P62 114.5(2) .
N14 Cu14 P81 114.7(2) .
P73 Cu15 P83 123.84(11) 2_554
N15A Cu15 P73 104.7(3) .
N15A Cu15 P83 106.5(3) 2_554
N15B Cu15 P73 109.0(3) .
N15B Cu15 P83 104.4(3) 2_554
N15B Cu15 N15A 107.5(5) .
Br3 Cu16 Br4A 120.33(8) .
P63 Cu16 Br4A 111.77(10) .
P63 Cu16 Br3 127.83(11) .
Br4B Cu17 P63 137.3(10) .
Br3 Cu17 Br4B 107.3(10) .
Br3 Cu17 P63 115.4(8) .
P51 Cu18 Cu11 54.46(6) .
P71 Cu18 Cu11 60.53(7) .
P71 Cu18 P51 114.96(9) .
P82 Cu18 Cu11 124.07(7) .
P82 Cu18 P51 106.49(9) .
P82 Cu18 P71 107.11(9) .
N17 Cu18 Cu11 121.1(3) .
N17 Cu18 P51 107.6(3) .
N17 Cu18 P71 106.2(2) .
N17 Cu18 P82 114.8(3) .
Cu7 P11 Cu8 67.25(8) .
P12 P11 Cu7 130.57(14) .
P12 P11 Cu8 81.24(11) .
C11 P11 Cu7 126.1(4) .
C11 P11 Cu8 122.1(4) .
C11 P11 P12 102.6(4) .
P11 P12 Cu3A 128.15(15) .
C12 P12 Cu3A 131.3(4) .
C12 P12 P11 100.5(4) .
C11 P13 Cu9 126.3(4) .
C11 P13 C12 104.1(5) .
C12 P13 Cu9 120.9(4) .
P22 P21 Cu5 127.26(13) .
C21 P21 Cu5 131.9(3) .
C21 P21 P22 100.0(3) .
Cu8 P22 Cu7 69.32(8) .
P21 P22 Cu7 112.68(12) .
P21 P22 Cu8 112.76(13) .
C22 P22 Cu7 125.0(4) .
C22 P22 Cu8 134.2(3) .
C22 P22 P21 101.0(3) .
C622 C621 C626 120.4(9) .
C622 C621 C62 120.9(8) .
C626 C621 C62 118.7(9) .
C21 P23 Cu10 121.8(4) .
C22 P23 Cu10 132.3(3) .
C22 P23 C21 103.1(5) .
C621 C622 C623 118.9(8) .
C621 C622 C627 121.7(8) .
C623 C622 C627 119.3(9) .
Cu7 P31 Cu3B 104.0(4) .
P32 P31 Cu3B 60.5(4) .
P32 P31 Cu7 127.68(13) .
C31 P31 Cu3B 106.5(5) .
C31 P31 Cu7 130.1(3) .
C31 P31 P32 101.7(3) .
C624 C623 C622 121.4(10) .
Cu4 P32 Cu3B 73.1(4) .
Cu4 P32 Cu5 64.75(7) .
Cu5 P32 Cu3B 125.8(4) .
P31 P32 Cu3B 73.7(4) .
P31 P32 Cu4 131.17(13) .
P31 P32 Cu5 110.58(11) .
C32 P32 Cu3B 105.3(5) .
C32 P32 Cu4 122.7(3) .
C32 P32 Cu5 125.5(3) .
C32 P32 P31 100.0(3) .
C31 P33 Cu9 130.9(3) 2_565
C32 P33 Cu9 118.2(3) 2_565
C32 P33 C31 104.6(4) .
C623 C624 C625 119.2(10) .
C623 C624 C628 120.9(12) .
C625 C624 C628 119.8(10) .
Cu8 P41 Cu3A 102.34(9) .
P42 P41 Cu3A 63.13(9) .
P42 P41 Cu8 128.73(12) .
C41 P41 Cu3A 112.6(3) .
C41 P41 Cu8 129.1(3) .
C41 P41 P42 100.4(3) .
C624 C625 C626 121.2(9) .
Cu4 P42 Cu3A 73.58(8) .
Cu4 P42 Cu5 64.74(7) .
Cu5 P42 Cu3A 123.23(10) .
P41 P42 Cu3A 67.24(10) .
P41 P42 Cu4 126.71(12) .
P41 P42 Cu5 109.86(11) .
C42 P42 Cu3A 112.0(4) .
C42 P42 Cu4 127.3(3) .
C42 P42 Cu5 123.6(4) .
C42 P42 P41 100.7(3) .
C41 P43 Cu21 129.6(3) .
C41 P43 Cu22 111.7(4) .
C42 P43 Cu21 123.4(3) .
C42 P43 Cu22 119.2(5) .
C42 P43 C41 104.6(4) .
C621 C626 C629 122.0(9) .
C625 C626 C621 118.9(10) .
C625 C626 C629 119.1(9) .
Cu11 P51 Cu18 69.00(7) .
P52 P51 Cu11 114.68(11) .
P52 P51 Cu18 111.03(12) .
C51 P51 Cu11 136.1(3) .
C51 P51 Cu18 121.6(3) .
C51 P51 P52 101.1(3) .
P51 P52 Cu14 127.50(11) .
C52 P52 Cu14 130.2(3) .
C52 P52 P51 101.0(3) .
C51 P53 Cu10 133.1(3) .
C51 P53 C52 104.5(4) .
C52 P53 Cu10 120.3(3) .
Cu11 P61 Cu12 104.37(8) .
P62 P61 Cu11 128.77(11) .
P62 P61 Cu12 63.48(8) .
C61 P61 Cu11 128.8(3) .
C61 P61 Cu12 110.9(3) .
C61 P61 P62 100.2(3) .
Cu13 P62 Cu12 73.43(7) .
Cu13 P62 Cu14 64.84(6) .
Cu14 P62 Cu12 124.73(9) .
P61 P62 Cu12 66.86(8) .
P61 P62 Cu13 126.07(10) .
P61 P62 Cu14 111.53(10) .
C62 P62 Cu12 111.5(3) .
C62 P62 Cu13 128.4(3) .
C62 P62 Cu14 122.5(3) .
C62 P62 P61 100.0(3) .
C61 P63 Cu16 132.3(3) .
C61 P63 Cu17 116.1(6) .
C62 P63 Cu16 122.2(3) .
C62 P63 Cu17 115.2(6) .
C62 P63 C61 103.8(4) .
Cu18 P71 Cu11 67.12(7) .
P72 P71 Cu11 82.04(9) .
P72 P71 Cu18 132.15(11) .
C71 P71 Cu11 123.0(3) .
C71 P71 Cu18 125.6(3) .
C71 P71 P72 101.6(3) .
P71 P72 Cu12 126.11(11) .
C72 P72 Cu12 133.5(3) .
C72 P72 P71 100.4(3) .
C71 P73 Cu15 125.4(3) .
C71 P73 C72 104.6(4) .
C72 P73 Cu15 122.8(3) .
Cu13 P81 Cu14 64.96(6) .
P82 P81 Cu13 129.76(12) .
P82 P81 Cu14 110.86(12) .
C81 P81 Cu13 122.6(3) .
C81 P81 Cu14 126.7(3) .
C81 P81 P82 100.4(3) .
P81 P82 Cu18 127.22(11) .
C82 P82 Cu18 131.4(3) .
C82 P82 P81 101.1(3) .
C81 P83 Cu15 119.5(3) 2
C81 P83 C82 103.9(4) .
C82 P83 Cu15 133.2(3) 2
P11 C11 P13 115.3(7) .
C111 C11 P11 123.5(8) .
C111 C11 P13 120.8(8) .
C712 C711 C71 121.6(9) .
C716 C711 C712 119.8(9) .
C716 C711 C71 118.6(9) .
P12 C12 P13 117.5(7) .
C121 C12 P12 122.1(7) .
C121 C12 P13 120.5(8) .
C711 C712 C717 119.9(9) .
C713 C712 C711 120.9(11) .
C713 C712 C717 119.1(10) .
P21 C21 P23 119.6(6) .
C211 C21 P21 118.0(6) .
C211 C21 P23 122.5(7) .
C712 C713 C714 120.1(10) .
P23 C22 P22 116.2(5) .
C221 C22 P22 118.2(7) .
C221 C22 P23 125.6(7) .
P31 C31 P33 116.3(6) .
C311 C31 P31 118.7(7) .
C311 C31 P33 124.7(7) .
C713 C714 C718 120.0(12) .
C715 C714 C713 120.2(10) .
C715 C714 C718 119.8(13) .
P33 C32 P32 117.4(5) .
C321 C32 P32 121.6(7) .
C321 C32 P33 121.1(6) .
C714 C715 C716 122.7(11) .
P41 C41 P43 118.1(5) .
C411 C41 P41 117.6(7) .
C411 C41 P43 124.3(7) .
P43 C42 P42 116.3(5) .
C421 C42 P42 119.2(7) .
C421 C42 P43 124.3(7) .
C711 C716 C715 116.0(10) .
C711 C716 C719 121.7(9) .
C715 C716 C719 122.2(10) .
P53 C51 P51 116.1(5) .
C511 C51 P51 118.8(6) .
C511 C51 P53 125.1(7) .
C521 C52 P52 119.5(6) .
C521 C52 P53 123.2(6) .
P52 C52 P53 117.2(5) .
C611 C61 P61 119.4(7) .
C611 C61 P63 121.9(6) .
P61 C61 P63 118.6(5) .
C621 C62 P62 119.3(6) .
C621 C62 P63 123.1(6) .
P63 C62 P62 117.4(5) .
P73 C71 P71 115.8(5) .
C711 C71 P71 124.0(6) .
C711 C71 P73 119.8(6) .
P72 C72 P73 117.5(5) .
C721 C72 P72 122.3(6) .
C721 C72 P73 120.0(6) .
P83 C81 P81 117.5(5) .
C811 C81 P81 120.1(6) .
C811 C81 P83 122.2(6) .
P82 C82 P83 117.1(4) .
C821 C82 P82 117.9(6) .
C821 C82 P83 125.0(6) .
C112 C111 C11 123.0(10) .
C112 C111 C116 117.4(11) .
C116 C111 C11 119.6(10) .
C111 C112 C118 118.8(11) .
C113 C112 C111 121.2(12) .
C113 C112 C118 119.8(12) .
C112 C113 C114 119.9(13) .
C113 C114 C119 120.3(15) .
C115 C114 C113 119.8(11) .
C115 C114 C119 119.7(14) .
C722 C721 C72 121.9(9) .
C722 C721 C726 119.5(8) .
C726 C721 C72 118.6(8) .
C114 C115 C116 120.0(14) .
C721 C722 C727 121.0(8) .
C723 C722 C721 120.4(10) .
C723 C722 C727 118.6(9) .
C722 C723 C724 120.1(9) .
C111 C116 C117 120.1(12) .
C115 C116 C111 121.5(13) .
C115 C116 C117 118.4(13) .
C723 C724 C728 118.9(11) .
C725 C724 C723 119.1(9) .
C725 C724 C728 121.9(12) .
C726 C725 C724 122.2(10) .
C721 C726 C729 121.3(8) .
C725 C726 C721 118.6(9) .
C725 C726 C729 120.1(9) .
C122 C121 C12 121.1(11) .
C126 C121 C12 120.6(11) .
C126 C121 C122 118.3(12) .
C121 C122 C127 118.5(12) .
C123 C122 C121 121.3(15) .
C123 C122 C127 120.1(14) .
C122 C123 C124 119.4(16) .
C123 C124 C125 122.2(15) .
C123 C124 C128 120.9(19) .
C125 C124 C128 117(2) .
C812 C811 C81 120.5(8) .
C812 C811 C816 120.4(10) .
C816 C811 C81 119.1(9) .
C126 C125 C124 118.1(17) .
C811 C812 C813 119.2(11) .
C811 C812 C817 120.8(9) .
C813 C812 C817 120.0(11) .
C814 C813 C812 121.2(13) .
C121 C126 C129 120.6(12) .
C125 C126 C121 120.7(14) .
C125 C126 C129 118.7(14) .
C813 C814 C815 119.4(11) .
C813 C814 C818 120.8(17) .
C815 C814 C818 119.7(15) .
C814 C815 C816 121.7(11) .
C811 C816 C815 117.9(12) .
C811 C816 C819 121.9(10) .
C815 C816 C819 120.1(10) .
C212 C211 C21 117.5(9) .
C212 C211 C216 121.0(9) .
C216 C211 C21 121.3(10) .
C211 C212 C213 117.7(10) .
C211 C212 C217 121.4(9) .
C213 C212 C217 120.8(10) .
C214 C213 C212 122.2(12) .
C213 C214 C218 119.5(14) .
C215 C214 C213 117.3(11) .
C215 C214 C218 123.2(13) .
C822 C821 C82 119.8(8) .
C822 C821 C826 120.1(9) .
C826 C821 C82 119.9(9) .
C216 C215 C214 123.5(11) .
C821 C822 C823 117.8(11) .
C821 C822 C827 121.0(9) .
C823 C822 C827 121.2(11) .
C824 C823 C822 120.6(13) .
C211 C216 C219 120.0(11) .
C215 C216 C211 118.2(11) .
C215 C216 C219 121.8(10) .
C823 C824 C828 116.8(16) .
C825 C824 C823 121.0(11) .
C825 C824 C828 122.1(14) .
C824 C825 C826 120.7(11) .
C821 C826 C829 121.9(10) .
C825 C826 C821 119.7(12) .
C825 C826 C829 118.4(11) .
C222 C221 C22 118.3(11) .
C226 C221 C22 120.6(10) .
C226 C221 C222 121.1(11) .
C221 C222 C223 117.4(14) .
C221 C222 C229 122.6(10) .
C223 C222 C229 119.9(12) .
C224 C223 C222 122.7(14) .
C223 C224 C225 118.9(13) .
C223 C224 C228 127.9(18) .
C225 C224 C228 113.2(18) .
C5A N5 Cu5 178.1(9) .
C224 C225 C226 120.7(17) .
N5 C5A C5B 178.5(13) .
C221 C226 C225 118.9(14) .
C221 C226 C227 123.0(10) .
C225 C226 C227 118.0(14) .
C7A N7 Cu7 178.1(10) .
N7 C7A C7B 178.2(14) .
C8A N8 Cu8 176.1(12) .
N8 C8A C8B 179.2(17) .
C312 C311 C31 119.1(10) .
C312 C311 C316 120.6(11) .
C316 C311 C31 120.3(12) .
C311 C312 C313 119.6(12) .
C311 C312 C317 120.8(9) .
C313 C312 C317 119.5(12) .
C314 C313 C312 120.7(14) .
C10A N10A Cu10 172.2(14) .
N10A C10A C10B 169(2) .
C313 C314 C319 118.3(16) .
C315 C314 C313 117.6(12) .
C315 C314 C319 124.0(15) .
C314 C315 C316 123.8(13) .
C311 C316 C318 122.0(12) .
C315 C316 C311 117.3(14) .
C315 C316 C318 120.7(12) .
C10C N10B Cu10 173.8(12) .
N10B C10C C10D 177(2) .
C12A N12 Cu12 171.5(8) .
N12 C12A C12B 178.5(13) .
C322 C321 C32 119.1(8) .
C326 C321 C32 119.8(8) .
C326 C321 C322 120.9(8) .
C13A N13 Cu13 166.5(9) .
C321 C322 C327 120.9(8) .
C323 C322 C321 118.6(9) .
C323 C322 C327 120.5(9) .
N13 C13A C13B 176.5(14) .
C322 C323 C324 121.1(11) .
C323 C324 C328 119.3(11) .
C325 C324 C323 119.2(10) .
C325 C324 C328 121.5(11) .
C324 C325 C326 121.6(10) .
C14A N14 Cu14 173.3(8) .
C321 C326 C329 122.6(9) .
C325 C326 C321 118.6(9) .
C325 C326 C329 118.8(9) .
N14 C14A C14B 179.7(14) .
C15A N15A Cu15 171.5(15) .
N15A C15A C15B 172(2) .
C15C N15B Cu15 162.2(10) .
N15B C15C C15D 176.9(14) .
C412 C411 C41 117.4(11) .
C416 C411 C41 121.9(10) .
C416 C411 C412 120.6(10) .
C411 C412 C417 121.4(11) .
C413 C412 C411 116.1(15) .
C413 C412 C417 122.5(15) .
C414 C413 C412 123.7(16) .
C413 C414 C415 118.2(11) .
C413 C414 C418 117.1(16) .
C415 C414 C418 124.6(17) .
C17A N17 Cu18 178.5(9) .
C416 C415 C414 121.4(16) .
N17 C17A C17B 178.0(13) .
C411 C416 C419 121.0(9) .
C415 C416 C411 119.9(14) .
C415 C416 C419 119.1(14) .
C21A N21 Cu3A 170.7(9) .
N21 C21A C21B 177.5(12) .
C24A N24 Cu4 177.0(9) .
N24 C24A C24B 178.0(11) .
C422 C421 C42 119.6(9) .
C422 C421 C426 120.9(9) .
C426 C421 C42 119.5(9) .
C421 C422 C423 118.1(11) .
C421 C422 C427 122.9(10) .
C423 C422 C427 119.0(11) .
C424 C423 C422 122.0(12) .
C32A N32 Cu11 178.9(10) .
N32 C32A C32B 177.9(12) .
C423 C424 C428 120.5(13) .
C425 C424 C423 118.3(10) .
C425 C424 C428 121.1(13) .
C424 C425 C426 122.2(11) .
C421 C426 C425 118.3(10) .
C421 C426 C429 121.4(9) .
C425 C426 C429 120.3(10) .
C91A N91 Cu9 173.7(12) .
N91 C91A C91B 176.3(18) .
C92A N92 Cu9 174.2(14) .
N92 C92A C92B 171(2) .
C512 C511 C51 120.4(10) .
C516 C511 C51 120.0(11) .
C516 C511 C512 119.5(11) .
C511 C512 C517 121.2(10) .
C513 C512 C511 119.9(14) .
C513 C512 C517 118.9(13) .
N1S C1S C2S 173(2) .
C514 C513 C512 122.5(17) .
C513 C514 C515 119.3(13) .
C513 C514 C518 122.3(18) .
C515 C514 C518 118.4(17) .
C516 C515 C514 119.5(15) .
C511 C516 C515 119.1(15) .
C511 C516 C519 122.4(11) .
C515 C516 C519 118.5(14) .
N31S C31S C32S 168(10) .
N2S C21S C22S 168(6) .

loop_
_geom_bond_atom_site_label_1
_geom_bond_atom_site_label_2
_geom_bond_distance
_geom_bond_site_symmetry_2
Cu1A Br1A 2.245(9) .
Cu1A Br2A 2.223(11) .
Cu2A Br1A 2.144(9) .
Cu2A Br3A 2.218(12) .
C521 C522 1.418(12) .
C521 C526 1.385(14) .
C522 C523 1.396(15) .
C522 C527 1.474(16) .
C523 C524 1.362(19) .
Br2 Cu21 2.350(2) .
Br2 Cu22 2.295(13) .
C524 C525 1.357(16) .
C524 C528 1.525(15) .
Br5 Cu3A 2.5138(17) .
Br5 Cu3B 2.61(2) .
Br5 Cu4 2.4249(17) .
C525 C526 1.428(14) .
Br6 Cu12 2.5254(16) .
Br6 Cu13 2.4196(14) .
Cu21 Br11 2.395(3) .
Cu21 P43 2.180(3) .
C526 C529 1.479(13) .
Cu22 Br12 2.313(19) .
Cu22 P43 2.514(14) .
Cu3A Cu4 2.8637(19) .
Cu3A P12 2.276(3) .
Cu3A P41 2.545(3) .
Cu3A P42 2.462(3) .
Cu3A N21 2.003(10) .
Cu3B N31 1.93(3) .
Cu3B Cu4 2.902(19) .
Cu3B P31 2.81(2) .
Cu3B P32 2.54(2) .
N31 C31A 0.90(3) .
C31A C31B 1.49(2) .
Cu4 Cu5 2.5272(18) .
Cu4 P32 2.323(3) .
Cu4 P42 2.316(2) .
Cu4 N24 2.023(8) .
Cu5 P21 2.231(2) .
Cu5 P32 2.396(3) .
Cu5 P42 2.402(3) .
Cu5 N5 1.980(7) .
C611 C612 1.389(15) .
C611 C616 1.409(16) .
Cu7 Cu8 2.6628(19) .
Cu7 P11 2.287(3) .
Cu7 P22 2.357(3) .
Cu7 P31 2.268(2) .
Cu7 N7 1.973(9) .
C612 C613 1.363(15) .
C612 C617 1.485(17) .
Cu8 P11 2.510(3) .
Cu8 P22 2.325(3) .
Cu8 P41 2.301(2) .
Cu8 N8 1.970(9) .
C613 C614 1.39(2) .
Cu9 P13 2.221(3) .
Cu9 P33 2.233(3) 2_564
Cu9 N91 2.035(13) .
Cu9 N92 1.990(12) .
Cu10 P23 2.231(3) .
Cu10 P53 2.230(2) .
Cu10 N10A 2.040(11) .
Cu10 N10B 2.047(11) .
C614 C615 1.40(2) .
C614 C618 1.526(18) .
Cu11 Cu18 2.6555(17) .
Cu11 P51 2.315(2) .
Cu11 P61 2.301(2) .
Cu11 P71 2.509(2) .
Cu11 N32 1.982(8) .
C615 C616 1.431(18) .
Cu12 Cu13 2.8718(17) .
Cu12 P61 2.538(2) .
Cu12 P62 2.469(2) .
Cu12 P72 2.282(2) .
Cu12 N12 2.005(8) .
Cu13 Cu14 2.5353(16) .
Cu13 P62 2.331(2) .
Cu13 P81 2.326(2) .
Cu13 N13 2.024(8) .
C616 C619 1.50(2) .
Cu14 P52 2.239(2) .
Cu14 P62 2.398(2) .
Cu14 P81 2.394(2) .
Cu14 N14 1.981(7) .
Cu15 P73 2.233(2) .
Cu15 P83 2.252(3) 2_554
Cu15 N15A 2.044(10) .
Cu15 N15B 2.041(9) .
Cu16 Br4A 2.380(2) .
Cu16 Br3 2.347(2) .
Cu16 P63 2.178(2) .
Cu17 Br4B 2.38(3) .
Cu17 Br3 2.24(2) .
Cu17 P63 2.56(2) .
Cu18 P51 2.373(3) .
Cu18 P71 2.282(2) .
Cu18 P82 2.266(3) .
Cu18 N17 1.986(8) .
P11 P12 2.068(4) .
P11 C11 1.725(10) .
P12 C12 1.708(12) .
P13 C11 1.746(12) .
P13 C12 1.750(10) .
P21 P22 2.085(3) .
P21 C21 1.686(10) .
P22 C22 1.754(10) .
C621 C622 1.402(13) .
C621 C626 1.404(13) .
P23 C21 1.735(9) .
P23 C22 1.730(10) .
C622 C623 1.402(13) .
C622 C627 1.492(12) .
P31 P32 2.097(3) .
P31 C31 1.722(10) .
C623 C624 1.384(15) .
P32 C32 1.752(9) .
P33 Cu9 2.233(3) 2_565
P33 C31 1.756(9) .
P33 C32 1.719(9) .
C624 C625 1.387(17) .
C624 C628 1.505(17) .
P41 P42 2.103(3) .
P41 C41 1.722(9) .
C625 C626 1.403(15) .
P42 C42 1.766(9) .
P43 C41 1.735(10) .
P43 C42 1.727(10) .
C626 C629 1.502(15) .
P51 P52 2.079(3) .
P51 C51 1.754(9) .
P52 C52 1.720(8) .
P53 C51 1.730(9) .
P53 C52 1.741(9) .
P61 P62 2.104(3) .
P61 C61 1.709(9) .
P62 C62 1.761(8) .
P63 C61 1.738(9) .
P63 C62 1.710(9) .
P71 P72 2.084(3) .
P71 C71 1.752(8) .
P72 C72 1.721(8) .
P73 C71 1.724(9) .
P73 C72 1.746(9) .
P81 P82 2.088(3) .
P81 C81 1.742(8) .
P82 C82 1.729(8) .
P83 Cu15 2.252(3) 2
P83 C81 1.726(8) .
P83 C82 1.744(9) .
C11 C111 1.460(16) .
C711 C712 1.413(14) .
C711 C716 1.404(14) .
C12 C121 1.454(16) .
C712 C713 1.363(16) .
C712 C717 1.528(17) .
C21 C211 1.519(13) .
C713 C714 1.385(19) .
C22 C221 1.498(13) .
C31 C311 1.493(14) .
C714 C715 1.338(18) .
C714 C718 1.549(15) .
C32 C321 1.488(12) .
C715 C716 1.443(14) .
C41 C411 1.509(13) .
C42 C421 1.481(13) .
C716 C719 1.465(17) .
C51 C511 1.490(13) .
C52 C521 1.474(12) .
C61 C611 1.516(13) .
C62 C621 1.497(12) .
C71 C711 1.484(12) .
C72 C721 1.474(12) .
C81 C811 1.478(13) .
C82 C821 1.486(11) .
C111 C112 1.402(16) .
C111 C116 1.433(17) .
C112 C113 1.369(16) .
C112 C118 1.473(19) .
C113 C114 1.45(2) .
C114 C115 1.36(2) .
C114 C119 1.549(18) .
C721 C722 1.383(13) .
C721 C726 1.437(14) .
C115 C116 1.389(19) .
C722 C723 1.379(13) .
C722 C727 1.509(15) .
C723 C724 1.411(17) .
C116 C117 1.52(2) .
C724 C725 1.373(17) .
C724 C728 1.524(14) .
C725 C726 1.366(13) .
C726 C729 1.508(14) .
C121 C122 1.421(17) .
C121 C126 1.400(18) .
C122 C123 1.35(2) .
C122 C127 1.49(2) .
C123 C124 1.36(3) .
C124 C125 1.41(3) .
C124 C128 1.59(2) .
C811 C812 1.384(15) .
C811 C816 1.399(14) .
C125 C126 1.38(2) .
C812 C813 1.399(16) .
C812 C817 1.532(16) .
C813 C814 1.36(2) .
C126 C129 1.55(2) .
C814 C815 1.37(2) .
C814 C818 1.527(19) .
C815 C816 1.407(17) .
C816 C819 1.516(19) .
C211 C212 1.392(15) .
C211 C216 1.423(14) .
C212 C213 1.411(14) .
C212 C217 1.522(15) .
C213 C214 1.406(18) .
C214 C215 1.38(2) .
C214 C218 1.52(2) .
C821 C822 1.403(16) .
C821 C826 1.405(14) .
C215 C216 1.375(17) .
C822 C823 1.417(14) .
C822 C827 1.507(16) .
C823 C824 1.38(2) .
C216 C219 1.505(18) .
C824 C825 1.35(2) .
C824 C828 1.546(17) .
C825 C826 1.387(16) .
C826 C829 1.505(19) .
C221 C222 1.401(16) .
C221 C226 1.371(18) .
C222 C223 1.428(17) .
C222 C229 1.45(2) .
C223 C224 1.33(3) .
C224 C225 1.40(3) .
C224 C228 1.56(2) .
N5 C5A 1.089(13) .
C225 C226 1.417(17) .
C5A C5B 1.475(15) .
C226 C227 1.47(2) .
N7 C7A 1.109(14) .
C7A C7B 1.487(16) .
N8 C8A 1.092(14) .
C8A C8B 1.465(15) .
C311 C312 1.391(18) .
C311 C316 1.408(16) .
C312 C313 1.402(16) .
C312 C317 1.548(18) .
C313 C314 1.39(2) .
N10A C10A 1.10(2) .
C10A C10B 1.60(3) .
C314 C315 1.38(2) .
C314 C319 1.55(2) .
C315 C316 1.387(19) .
C316 C318 1.51(2) .
N10B C10C 1.106(19) .
C10C C10D 1.38(3) .
N12 C12A 1.119(12) .
C12A C12B 1.456(13) .
C321 C322 1.408(13) .
C321 C326 1.398(14) .
N13 C13A 1.121(13) .
C322 C323 1.380(14) .
C322 C327 1.510(14) .
C13A C13B 1.496(18) .
C323 C324 1.410(17) .
C324 C325 1.369(16) .
C324 C328 1.513(17) .
C325 C326 1.396(14) .
N14 C14A 1.106(12) .
C326 C329 1.517(15) .
C14A C14B 1.487(12) .
N15A C15A 1.126(18) .
C15A C15B 1.53(2) .
N15B C15C 1.115(15) .
C15C C15D 1.499(17) .
C411 C412 1.427(19) .
C411 C416 1.389(19) .
C412 C413 1.407(19) .
C412 C417 1.49(2) .
C413 C414 1.37(3) .
C414 C415 1.39(3) .
C414 C418 1.520(16) .
N17 C17A 1.119(13) .
C415 C416 1.384(14) .
C17A C17B 1.467(14) .
C416 C419 1.50(2) .
N21 C21A 1.114(14) .
C21A C21B 1.474(17) .
N24 C24A 1.132(13) .
C24A C24B 1.437(15) .
C421 C422 1.387(15) .
C421 C426 1.395(14) .
C422 C423 1.402(16) .
C422 C427 1.501(17) .
C423 C424 1.38(2) .
N32 C32A 1.095(13) .
C32A C32B 1.476(16) .
C424 C425 1.360(18) .
C424 C428 1.521(17) .
C425 C426 1.403(14) .
C426 C429 1.507(16) .
N91 C91A 1.141(19) .
C91A C91B 1.46(3) .
N92 C92A 1.16(2) .
C92A C92B 1.46(3) .
C511 C512 1.410(17) .
C511 C516 1.395(18) .
N1S C1S 1.16(2) .
C512 C513 1.373(17) .
C512 C517 1.52(2) .
C1S C2S 1.38(3) .
C513 C514 1.32(2) .
C514 C515 1.44(3) .
C514 C518 1.51(2) .
C515 C516 1.398(18) .
N31S C31S 0.80(11) .
C516 C519 1.46(2) .
C31S C32S 1.52(6) .
N2S C21S 0.96(6) .
C21S C22S 1.47(6) .
